data_4125370
loop_
_publ_author_name
'Gupta, Sandeep K.'
'Kalita, Alok Ch'
'Dar, Aijaz A.'
'Sen, Saumik'
'Patwari, G. Naresh'
'Murugavel, Ramaswamy'

_publ_section_title
;
 Elusive Double-Eight-Ring Zeolitic Secondary Building Unit.
;
_journal_issue 1
_journal_name_full 'Journal of the American Chemical Society'
_journal_page_first 59
_journal_page_last 62
_journal_paper_doi 10.1021/jacs.6b11156
_journal_volume 139
_journal_year 2017
_chemical_formula_moiety 'C146 H178 N9 O40 P8 Zn8, 3(C2 H3 N)'
_chemical_formula_sum 'C152 H187 N12 O40 P8 Zn8'
_chemical_formula_weight 3592.84
_space_group_crystal_system monoclinic
_space_group_IT_number 14
_space_group_name_Hall '-P 2ybc'
_space_group_name_H-M_alt 'P 1 21/c 1'
_symmetry_space_group_name_Hall '-P 2ybc'
_symmetry_space_group_name_H-M 'P 1 21/c 1'
_atom_sites_solution_hydrogens geom
_audit_creation_method SHELXL-2014/7
_cell_angle_alpha 90
_cell_angle_beta 99.303(2)
_cell_angle_gamma 90
_cell_formula_units_Z 4
_cell_length_a 20.717(2)
_cell_length_b 28.654(3)
_cell_length_c 31.996(4)
_cell_measurement_reflns_used 35363
_cell_measurement_temperature 150(2)
_cell_measurement_theta_max 31.7
_cell_measurement_theta_min 2.1
_cell_volume 18744(4)
_computing_cell_refinement
;
CrystalClear-SM Expert 2.0 r3 (Rigaku, 2009)
;
_computing_data_collection
;
CrystalClear-SM Expert 2.0 r3 (Rigaku, 2009)
;
_computing_data_reduction
;
CrystalClear-SM Expert 2.0 r3 (Rigaku, 2009)
;
_computing_molecular_graphics 'CrystalStructure 4.0 (Rigaku, 2010)'
_computing_publication_material 'CrystalStructure 4.0'
_computing_structure_refinement 'SHELXL-2014/7 (Sheldrick, 2014)'
_computing_structure_solution 'SHELXS-97 (Sheldrick, 1990)'
_diffrn_ambient_temperature 150(2)
_diffrn_detector_area_resol_mean 28.5714
_diffrn_measured_fraction_theta_full 0.975
_diffrn_measured_fraction_theta_max 0.975
_diffrn_measurement_device_type
;
Rigaku Saturn724+ (2x2 bin mode)
;
_diffrn_measurement_method 'profile data from \w-scans'
_diffrn_radiation_type MoK\a
_diffrn_radiation_wavelength 0.71075
_diffrn_reflns_av_R_equivalents 0.0548
_diffrn_reflns_av_unetI/netI 0.0721
_diffrn_reflns_Laue_measured_fraction_full 0.975
_diffrn_reflns_Laue_measured_fraction_max 0.975
_diffrn_reflns_limit_h_max 24
_diffrn_reflns_limit_h_min -23
_diffrn_reflns_limit_k_max 34
_diffrn_reflns_limit_k_min -29
_diffrn_reflns_limit_l_max 27
_diffrn_reflns_limit_l_min -38
_diffrn_reflns_number 86179
_diffrn_reflns_point_group_measured_fraction_full 0.975
_diffrn_reflns_point_group_measured_fraction_max 0.975
_diffrn_reflns_theta_full 25.100
_diffrn_reflns_theta_max 25.100
_diffrn_reflns_theta_min 2.401
_diffrn_source 'Sealed Tube'
_exptl_absorpt_coefficient_mu 1.143
_exptl_absorpt_correction_T_max 1.0
_exptl_absorpt_correction_T_min 0.717
_exptl_absorpt_correction_type multi-scan
_exptl_absorpt_process_details 'REQAB (Rigaku, 1998)'
_exptl_crystal_colour colourless
_exptl_crystal_density_diffrn 1.273
_exptl_crystal_description ,block'
_exptl_crystal_F_000 7452
_exptl_crystal_size_max 0.200
_exptl_crystal_size_mid 0.120
_exptl_crystal_size_min 0.060
_refine_diff_density_max 1.834
_refine_diff_density_min -0.997
_refine_diff_density_rms 0.094
_refine_ls_extinction_method none
_refine_ls_goodness_of_fit_ref 1.125
_refine_ls_hydrogen_treatment constr
_refine_ls_matrix_type full
_refine_ls_number_parameters 2028
_refine_ls_number_reflns 32579
_refine_ls_number_restraints 129
_refine_ls_restrained_S_all 1.124
_refine_ls_R_factor_all 0.0922
_refine_ls_R_factor_gt 0.0783
_refine_ls_shift/su_max 0.001
_refine_ls_shift/su_mean 0.000
_refine_ls_structure_factor_coef Fsqd
_refine_ls_weighting_details 'w=1/[\s^2^(Fo^2^)+(0.0451P)^2^+70.8948P] where P=(Fo^2^+2Fc^2^)/3'
_refine_ls_weighting_scheme calc
_refine_ls_wR_factor_gt 0.1603
_refine_ls_wR_factor_ref 0.1680
_reflns_Friedel_coverage 0.000
_reflns_number_gt 27713
_reflns_number_total 32579
_reflns_threshold_expression 'I > 2\s(I)'
_cod_data_source_file ja6b11156_si_002.cif
_cod_data_source_block SKG824N
_cod_depositor_comments
;
The following automatic conversions were performed:
'__computing_data_collection' tag replaced with
'_computing_data_collection' tag.

'__computing_molecular_graphics'
tag replaced with '_computing_molecular_graphics' tag.

Automatic conversion script
Id: cif_correct_tags 4268 2015-11-12 08:31:59Z antanas 

The following automatic conversions were performed:

'_exptl_absorpt_correction_type' value 'Multi-scan' changed to
'multi-scan' according to
/usr/data/users/saulius/crontab/automatic-downloads/rss-feeds/ACS/lib/dictionaries/cif_core.dic
dictionary named 'cif_core.dic' version 2.4.2 from 2011-04-26.

Automatic conversion script
Id: cif_fix_values 4268 2015-11-12 08:31:59Z antanas 

 Adding full bibliography for 4125369--4125372.cif.
;
_cod_database_code 4125370
_shelx_shelxl_version_number 2014/7
_shelx_space_group_comment
;
The symmetry employed for this shelxl refinement is uniquely defined
by the following loop, which should always be used as a source of
symmetry information in preference to the above space-group names.
They are only intended as comments.
;
_shelx_estimated_absorpt_t_min 0.804
_shelx_estimated_absorpt_t_max 0.935

loop_
_space_group_symop_operation_xyz
'x, y, z'
'-x, y+1/2, -z+1/2'
'-x, -y, -z'
'x, -y-1/2, z-1/2'

loop_
_atom_site_label
_atom_site_type_symbol
_atom_site_fract_x
_atom_site_fract_y
_atom_site_fract_z
_atom_site_U_iso_or_equiv
_atom_site_adp_type
_atom_site_occupancy
_atom_site_site_symmetry_order
_atom_site_calc_flag
_atom_site_refinement_flags_posn
_atom_site_refinement_flags_adp
_atom_site_refinement_flags_occupancy
_atom_site_disorder_assembly
_atom_site_disorder_group
C1 C 0.7279(3) 0.5069(2) 0.75685(18) 0.0307(13) Uani 1 1 d . . . . .
C2 C 0.7585(3) 0.4640(2) 0.75288(19) 0.0343(14) Uani 1 1 d . . . . .
C3 C 0.7911(3) 0.4436(2) 0.7901(2) 0.0494(18) Uani 1 1 d . . . . .
H3 H 0.8135 0.4149 0.7885 0.059 Uiso 1 1 calc R U . . .
C4 C 0.7915(4) 0.4640(3) 0.8285(2) 0.062(2) Uani 1 1 d . . . . .
H4 H 0.8136 0.4494 0.8534 0.074 Uiso 1 1 calc R U . . .
C5 C 0.7599(4) 0.5058(3) 0.8313(2) 0.059(2) Uani 1 1 d . . . . .
H5 H 0.7609 0.5196 0.8584 0.071 Uiso 1 1 calc R U . . .
C6 C 0.7265(3) 0.5286(2) 0.79605(19) 0.0411(16) Uani 1 1 d . . . . .
C7 C 0.7536(3) 0.4409(2) 0.70981(19) 0.0368(15) Uani 1 1 d . . . . .
H7 H 0.7549 0.4660 0.6883 0.044 Uiso 1 1 calc R U . . .
C9 C 0.8099(3) 0.4075(3) 0.7072(2) 0.0521(19) Uani 1 1 d . . . . .
H9A H 0.8515 0.4236 0.7164 0.078 Uiso 1 1 calc R U . . .
H9B H 0.8078 0.3969 0.6779 0.078 Uiso 1 1 calc R U . . .
H9C H 0.8066 0.3806 0.7256 0.078 Uiso 1 1 calc R U . . .
C8 C 0.6883(3) 0.4157(3) 0.6989(2) 0.055(2) Uani 1 1 d . . . . .
H8A H 0.6866 0.3898 0.7187 0.083 Uiso 1 1 calc R U . . .
H8B H 0.6836 0.4035 0.6700 0.083 Uiso 1 1 calc R U . . .
H8C H 0.6526 0.4376 0.7010 0.083 Uiso 1 1 calc R U . . .
C10 C 0.6900(3) 0.5741(2) 0.7991(2) 0.0425(16) Uani 1 1 d . . . . .
H10 H 0.6884 0.5911 0.7717 0.051 Uiso 1 1 calc R U . . .
C11 C 0.6196(4) 0.5624(3) 0.8045(3) 0.064(2) Uani 1 1 d . . . . .
H11A H 0.5988 0.5440 0.7802 0.097 Uiso 1 1 calc R U . . .
H11B H 0.5950 0.5913 0.8062 0.097 Uiso 1 1 calc R U . . .
H11C H 0.6200 0.5443 0.8305 0.097 Uiso 1 1 calc R U . . .
C12 C 0.7233(4) 0.6059(3) 0.8346(3) 0.078(3) Uani 1 1 d . . . . .
H12A H 0.7264 0.5897 0.8618 0.117 Uiso 1 1 calc R U . . .
H12B H 0.6975 0.6345 0.8353 0.117 Uiso 1 1 calc R U . . .
H12C H 0.7673 0.6140 0.8294 0.117 Uiso 1 1 calc R U . . .
C13 C 0.3591(3) 0.6713(2) 0.6270(2) 0.0323(14) Uani 1 1 d . . . . .
C14 C 0.3530(3) 0.6659(2) 0.6696(2) 0.0353(14) Uani 1 1 d . . . . .
C15 C 0.2983(3) 0.6858(2) 0.6828(2) 0.0440(17) Uani 1 1 d . . . . .
H15 H 0.2930 0.6830 0.7116 0.053 Uiso 1 1 calc R U . . .
C16 C 0.2522(3) 0.7091(2) 0.6553(2) 0.0494(18) Uani 1 1 d . . . . .
H16 H 0.2153 0.7222 0.6652 0.059 Uiso 1 1 calc R U . . .
C17 C 0.2586(3) 0.7139(2) 0.6138(2) 0.0480(18) Uani 1 1 d . . . . .
H17 H 0.2262 0.7304 0.5951 0.058 Uiso 1 1 calc R U . . .
C18 C 0.3125(3) 0.6946(2) 0.5981(2) 0.0374(15) Uani 1 1 d . . . . .
C19 C 0.4052(3) 0.6403(3) 0.7006(2) 0.0445(17) Uani 1 1 d . . . . .
H19 H 0.4328 0.6224 0.6833 0.053 Uiso 1 1 calc R U . . .
C20 C 0.4497(4) 0.6748(3) 0.7274(2) 0.067(2) Uani 1 1 d . . . . .
H20A H 0.4694 0.6959 0.7088 0.101 Uiso 1 1 calc R U . . .
H20B H 0.4844 0.6578 0.7457 0.101 Uiso 1 1 calc R U . . .
H20C H 0.4242 0.6930 0.7448 0.101 Uiso 1 1 calc R U . . .
C21 C 0.3751(4) 0.6049(3) 0.7279(2) 0.063(2) Uani 1 1 d . . . . .
H21A H 0.3510 0.6215 0.7473 0.095 Uiso 1 1 calc R U . . .
H21B H 0.4100 0.5862 0.7443 0.095 Uiso 1 1 calc R U . . .
H21C H 0.3451 0.5843 0.7096 0.095 Uiso 1 1 calc R U . . .
C22 C 0.3188(3) 0.7000(2) 0.5516(2) 0.0453(17) Uani 1 1 d . . . . .
H22 H 0.3565 0.6802 0.5463 0.054 Uiso 1 1 calc R U . . .
C24 C 0.3338(4) 0.7496(3) 0.5410(2) 0.061(2) Uani 1 1 d . . . . .
H24A H 0.2980 0.7700 0.5462 0.092 Uiso 1 1 calc R U . . .
H24B H 0.3387 0.7516 0.5111 0.092 Uiso 1 1 calc R U . . .
H24C H 0.3746 0.7596 0.5587 0.092 Uiso 1 1 calc R U . . .
C23 C 0.2581(4) 0.6826(3) 0.5225(3) 0.073(3) Uani 1 1 d . . . . .
H23A H 0.2483 0.6506 0.5304 0.110 Uiso 1 1 calc R U . . .
H23B H 0.2660 0.6830 0.4931 0.110 Uiso 1 1 calc R U . . .
H23C H 0.2210 0.7029 0.5252 0.110 Uiso 1 1 calc R U . . .
C25 C 0.5500(3) 0.8914(2) 0.70621(17) 0.0293(13) Uani 1 1 d . . . . .
C26 C 0.5158(3) 0.8675(2) 0.73401(18) 0.0318(14) Uani 1 1 d . . . . .
C27 C 0.4527(3) 0.8827(2) 0.73597(19) 0.0388(15) Uani 1 1 d . . . . .
H27 H 0.4282 0.8674 0.7546 0.047 Uiso 1 1 calc R U . . .
C28 C 0.4246(3) 0.9194(2) 0.7117(2) 0.0430(17) Uani 1 1 d . . . . .
H28 H 0.3808 0.9284 0.7130 0.052 Uiso 1 1 calc R U . . .
C29 C 0.4601(3) 0.9427(3) 0.6857(2) 0.0456(17) Uani 1 1 d . . . . .
H29 H 0.4408 0.9684 0.6695 0.055 Uiso 1 1 calc R U . . .
C30 C 0.5248(3) 0.9295(2) 0.68259(18) 0.0332(14) Uani 1 1 d . . . . .
C31 C 0.5482(4) 0.8281(2) 0.7619(2) 0.0462(18) Uani 1 1 d . . . . .
H31 H 0.5716 0.8078 0.7437 0.055 Uiso 1 1 calc R U . . .
C32 C 0.5002(4) 0.7973(3) 0.7805(3) 0.070(2) Uani 1 1 d . . . . .
H32A H 0.4821 0.8148 0.8022 0.105 Uiso 1 1 calc R U . . .
H32B H 0.5229 0.7695 0.7932 0.105 Uiso 1 1 calc R U . . .
H32C H 0.4647 0.7879 0.7580 0.105 Uiso 1 1 calc R U . . .
C33 C 0.5993(4) 0.8478(3) 0.7970(2) 0.070(3) Uani 1 1 d . . . . .
H33A H 0.6312 0.8663 0.7845 0.105 Uiso 1 1 calc R U . . .
H33B H 0.6218 0.8221 0.8136 0.105 Uiso 1 1 calc R U . . .
H33C H 0.5778 0.8677 0.8155 0.105 Uiso 1 1 calc R U . . .
C34 C 0.5641(3) 0.9575(2) 0.6552(2) 0.0460(17) Uani 1 1 d . . . . .
H34 H 0.6099 0.9451 0.6601 0.055 Uiso 1 1 calc R U . . .
C35 C 0.5369(4) 0.9518(3) 0.6082(2) 0.061(2) Uani 1 1 d . . . . .
H35A H 0.5377 0.9188 0.6004 0.092 Uiso 1 1 calc R U . . .
H35B H 0.5638 0.9698 0.5914 0.092 Uiso 1 1 calc R U . . .
H35C H 0.4918 0.9634 0.6026 0.092 Uiso 1 1 calc R U . . .
C36 C 0.5671(4) 1.0092(3) 0.6679(3) 0.071(2) Uani 1 1 d . . . . .
H36A H 0.5233 1.0229 0.6613 0.106 Uiso 1 1 calc R U . . .
H36B H 0.5968 1.0258 0.6521 0.106 Uiso 1 1 calc R U . . .
H36C H 0.5830 1.0120 0.6983 0.106 Uiso 1 1 calc R U . . .
C37 C 0.9133(3) 0.7850(2) 0.82105(17) 0.0292(13) Uani 1 1 d . . . . .
C38 C 0.8644(3) 0.7838(2) 0.84628(17) 0.0331(14) Uani 1 1 d . . . . .
C39 C 0.8652(3) 0.8200(2) 0.87577(19) 0.0450(17) Uani 1 1 d . . . . .
H39 H 0.8320 0.8210 0.8930 0.054 Uiso 1 1 calc R U . . .
C40 C 0.9122(4) 0.8539(3) 0.8806(2) 0.0534(19) Uani 1 1 d . . . . .
H40 H 0.9115 0.8778 0.9012 0.064 Uiso 1 1 calc R U . . .
C41 C 0.9604(4) 0.8534(2) 0.8557(2) 0.0479(18) Uani 1 1 d . . . . .
H41 H 0.9932 0.8769 0.8594 0.057 Uiso 1 1 calc R U . . .
C42 C 0.9619(3) 0.8190(2) 0.82524(18) 0.0346(14) Uani 1 1 d . . . . .
C43 C 0.8131(3) 0.7462(2) 0.84250(19) 0.0390(15) Uani 1 1 d . . . . .
H43 H 0.8195 0.7256 0.8183 0.047 Uiso 1 1 calc R U . . .
C44 C 0.8217(4) 0.7163(3) 0.8824(2) 0.067(2) Uani 1 1 d . . . . .
H44A H 0.8648 0.7013 0.8863 0.100 Uiso 1 1 calc R U . . .
H44B H 0.7875 0.6923 0.8796 0.100 Uiso 1 1 calc R U . . .
H44C H 0.8182 0.7360 0.9070 0.100 Uiso 1 1 calc R U . . .
C45 C 0.7440(3) 0.7661(3) 0.8331(3) 0.070(2) Uani 1 1 d . . . . .
H45A H 0.7373 0.7879 0.8556 0.106 Uiso 1 1 calc R U . . .
H45B H 0.7122 0.7406 0.8317 0.106 Uiso 1 1 calc R U . . .
H45C H 0.7382 0.7825 0.8059 0.106 Uiso 1 1 calc R U . . .
C46 C 1.0145(3) 0.8183(3) 0.7977(2) 0.0482(18) Uani 1 1 d . . . . .
H46 H 1.0126 0.7874 0.7829 0.058 Uiso 1 1 calc R U . . .
C47 C 1.0825(4) 0.8233(4) 0.8246(3) 0.089(3) Uani 1 1 d . . . . .
H47A H 1.0871 0.8547 0.8369 0.134 Uiso 1 1 calc R U . . .
H47B H 1.1161 0.8183 0.8067 0.134 Uiso 1 1 calc R U . . .
H47C H 1.0876 0.8001 0.8474 0.134 Uiso 1 1 calc R U . . .
C48 C 1.0030(5) 0.8564(3) 0.7641(2) 0.075(3) Uani 1 1 d . . . . .
H48A H 0.9602 0.8518 0.7465 0.113 Uiso 1 1 calc R U . . .
H48B H 1.0373 0.8549 0.7463 0.113 Uiso 1 1 calc R U . . .
H48C H 1.0042 0.8870 0.7780 0.113 Uiso 1 1 calc R U . . .
C49 C 1.0056(2) 0.57340(19) 0.62017(17) 0.0249(12) Uani 1 1 d . . . . .
C50 C 1.0180(3) 0.5765(2) 0.57826(19) 0.0316(13) Uani 1 1 d . . . . .
C51 C 1.0472(3) 0.5380(2) 0.5625(2) 0.0399(16) Uani 1 1 d . . . . .
H51 H 1.0561 0.5388 0.5343 0.048 Uiso 1 1 calc R U . . .
C52 C 1.0637(3) 0.4987(2) 0.5869(2) 0.0452(17) Uani 1 1 d . . . . .
H52 H 1.0846 0.4732 0.5756 0.054 Uiso 1 1 calc R U . . .
C53 C 1.0499(3) 0.4965(2) 0.6272(2) 0.0432(16) Uani 1 1 d . . . . .
H53 H 1.0609 0.4691 0.6435 0.052 Uiso 1 1 calc R U . . .
C54 C 1.0199(3) 0.5339(2) 0.6451(2) 0.0349(14) Uani 1 1 d . . . . .
C55 C 0.9999(3) 0.6202(2) 0.55247(19) 0.0381(15) Uani 1 1 d . . . . .
H55 H 0.9570 0.6314 0.5591 0.046 Uiso 1 1 calc R U . . .
C56 C 0.9917(4) 0.6124(3) 0.5045(2) 0.0509(19) Uani 1 1 d . . . . .
H56A H 1.0346 0.6072 0.4962 0.076 Uiso 1 1 calc R U . . .
H56B H 0.9713 0.6400 0.4898 0.076 Uiso 1 1 calc R U . . .
H56C H 0.9638 0.5851 0.4968 0.076 Uiso 1 1 calc R U . . .
C57 C 1.0500(4) 0.6590(3) 0.5646(2) 0.0533(19) Uani 1 1 d . . . . .
H57A H 1.0517 0.6670 0.5946 0.080 Uiso 1 1 calc R U . . .
H57B H 1.0373 0.6866 0.5471 0.080 Uiso 1 1 calc R U . . .
H57C H 1.0932 0.6483 0.5599 0.080 Uiso 1 1 calc R U . . .
C58 C 1.0034(3) 0.5306(2) 0.68959(19) 0.0373(15) Uani 1 1 d . . . . .
H58 H 0.9907 0.5624 0.6982 0.045 Uiso 1 1 calc R U . . .
C59 C 1.0624(4) 0.5141(3) 0.7217(2) 0.069(2) Uani 1 1 d . . . . .
H59A H 1.0725 0.4816 0.7158 0.103 Uiso 1 1 calc R U . . .
H59B H 1.0520 0.5165 0.7505 0.103 Uiso 1 1 calc R U . . .
H59C H 1.1004 0.5338 0.7194 0.103 Uiso 1 1 calc R U . . .
C60 C 0.9457(4) 0.4982(3) 0.6901(3) 0.064(2) Uani 1 1 d . . . . .
H60A H 0.9074 0.5107 0.6714 0.096 Uiso 1 1 calc R U . . .
H60B H 0.9361 0.4959 0.7190 0.096 Uiso 1 1 calc R U . . .
H60C H 0.9563 0.4672 0.6802 0.096 Uiso 1 1 calc R U . . .
C61 C 0.6728(3) 0.5315(2) 0.49739(17) 0.0271(13) Uani 1 1 d . . . . .
C62 C 0.7278(3) 0.5410(2) 0.47797(18) 0.0320(14) Uani 1 1 d . . . . .
C63 C 0.7664(3) 0.5036(2) 0.46919(19) 0.0359(15) Uani 1 1 d . . . . .
C64 C 0.7497(3) 0.4585(2) 0.47901(19) 0.0390(16) Uani 1 1 d . . . . .
H64 H 0.7768 0.4333 0.4735 0.047 Uiso 1 1 calc R U . . .
C65 C 0.6941(3) 0.4496(2) 0.49684(19) 0.0368(15) Uani 1 1 d . . . . .
H65 H 0.6832 0.4183 0.5027 0.044 Uiso 1 1 calc R U . . .
C66 C 0.6539(3) 0.4862(2) 0.50621(17) 0.0280(13) Uani 1 1 d . . . . .
C67 C 0.7438(3) 0.5906(2) 0.4663(2) 0.0405(16) Uani 1 1 d . . . . .
H67 H 0.7206 0.6123 0.4833 0.049 Uiso 1 1 calc R U . . .
C68 C 0.8161(4) 0.6015(3) 0.4764(3) 0.071(3) Uani 1 1 d . . . . .
H68A H 0.8313 0.5973 0.5068 0.107 Uiso 1 1 calc R U . . .
H68B H 0.8237 0.6338 0.4684 0.107 Uiso 1 1 calc R U . . .
H68C H 0.8403 0.5803 0.4604 0.107 Uiso 1 1 calc R U . . .
C69 C 0.7181(5) 0.5996(3) 0.4196(3) 0.090(3) Uani 1 1 d . . . . .
H69A H 0.7413 0.5795 0.4022 0.136 Uiso 1 1 calc R U . . .
H69B H 0.7253 0.6324 0.4130 0.136 Uiso 1 1 calc R U . . .
H69C H 0.6712 0.5927 0.4137 0.136 Uiso 1 1 calc R U . . .
C70 C 0.5929(3) 0.4772(2) 0.5252(2) 0.0368(15) Uani 1 1 d . . . . .
H70 H 0.5671 0.5068 0.5233 0.044 Uiso 1 1 calc R U . . .
C71 C 0.6091(3) 0.4639(3) 0.5719(2) 0.0492(18) Uani 1 1 d . . . . .
H71A H 0.6306 0.4334 0.5746 0.074 Uiso 1 1 calc R U . . .
H71B H 0.5687 0.4625 0.5841 0.074 Uiso 1 1 calc R U . . .
H71C H 0.6384 0.4874 0.5870 0.074 Uiso 1 1 calc R U . . .
C73 C 0.5308(3) 0.8319(2) 0.45789(17) 0.0385(15) Uani 1 1 d . . . . .
C74 C 0.5745(4) 0.8170(2) 0.4324(2) 0.0485(18) Uani 1 1 d . . . . .
C75 C 0.5908(5) 0.8497(4) 0.4036(3) 0.086(3) Uani 1 1 d . U . . .
H75 H 0.6217 0.8416 0.3859 0.104 Uiso 1 1 calc R U . . .
C76 C 0.5624(6) 0.8943(4) 0.4004(4) 0.108(4) Uani 1 1 d . U . . .
H76 H 0.5733 0.9158 0.3801 0.130 Uiso 1 1 calc R U . . .
C77 C 0.5186(5) 0.9072(4) 0.4268(3) 0.086(3) Uani 1 1 d . U . . .
H77 H 0.5002 0.9377 0.4248 0.104 Uiso 1 1 calc R U . . .
C78 C 0.5014(4) 0.8759(3) 0.4560(2) 0.060(2) Uani 1 1 d . . . . .
C79 C 0.6043(4) 0.7691(3) 0.4352(2) 0.0499(18) Uani 1 1 d . . . . .
H79 H 0.5844 0.7511 0.4566 0.060 Uiso 1 1 calc R U . . .
C80 C 0.6773(5) 0.7708(4) 0.4502(3) 0.101(4) Uani 1 1 d . . . . .
H80A H 0.6986 0.7868 0.4289 0.151 Uiso 1 1 calc R U . . .
H80B H 0.6944 0.7390 0.4542 0.151 Uiso 1 1 calc R U . . .
H80C H 0.6863 0.7878 0.4770 0.151 Uiso 1 1 calc R U . . .
C81 C 0.5886(5) 0.7432(3) 0.3931(3) 0.076(3) Uani 1 1 d . . . . .
H81A H 0.5410 0.7406 0.3850 0.114 Uiso 1 1 calc R U . . .
H81B H 0.6079 0.7119 0.3961 0.114 Uiso 1 1 calc R U . . .
H81C H 0.6067 0.7604 0.3712 0.114 Uiso 1 1 calc R U . . .
C82 C 0.4547(5) 0.8898(4) 0.4852(3) 0.087(3) Uani 1 1 d . . . . .
H82 H 0.4681 0.8722 0.5123 0.104 Uiso 1 1 calc R U . . .
C83 C 0.4562(5) 0.9400(4) 0.4964(3) 0.093(3) Uani 1 1 d . . . . .
H83A H 0.5017 0.9502 0.5043 0.140 Uiso 1 1 calc R U . . .
H83B H 0.4328 0.9449 0.5203 0.140 Uiso 1 1 calc R U . . .
H83C H 0.4351 0.9581 0.4720 0.140 Uiso 1 1 calc R U . . .
C84 C 0.3874(7) 0.8749(4) 0.4680(5) 0.152(6) Uani 1 1 d . . . . .
H84A H 0.3731 0.8903 0.4408 0.227 Uiso 1 1 calc R U . . .
H84B H 0.3580 0.8836 0.4879 0.227 Uiso 1 1 calc R U . . .
H84C H 0.3864 0.8410 0.4640 0.227 Uiso 1 1 calc R U . . .
C85 C 0.8802(3) 0.8905(2) 0.57902(17) 0.0289(13) Uani 1 1 d . . . . .
C86 C 0.8585(3) 0.8993(2) 0.53599(18) 0.0339(14) Uani 1 1 d . . . . .
C87 C 0.8625(3) 0.9455(3) 0.5223(2) 0.0483(18) Uani 1 1 d . . . . .
H87 H 0.8475 0.9529 0.4934 0.058 Uiso 1 1 calc R U . . .
C88 C 0.8875(4) 0.9802(3) 0.5495(2) 0.059(2) Uani 1 1 d . . . . .
H88 H 0.8886 1.0114 0.5396 0.071 Uiso 1 1 calc R U . . .
C89 C 0.9109(4) 0.9700(2) 0.5911(2) 0.0524(19) Uani 1 1 d . . . . .
H89 H 0.9289 0.9944 0.6095 0.063 Uiso 1 1 calc R U . . .
C90 C 0.9090(3) 0.9243(2) 0.60709(19) 0.0379(15) Uani 1 1 d . . . . .
C91 C 0.8379(3) 0.8604(3) 0.50478(19) 0.0458(17) Uani 1 1 d . . . . .
H91 H 0.8140 0.8364 0.5190 0.055 Uiso 1 1 calc R U . . .
C92 C 0.7933(4) 0.8766(4) 0.4645(2) 0.080(3) Uani 1 1 d . . . . .
H92A H 0.7557 0.8934 0.4722 0.120 Uiso 1 1 calc R U . . .
H92B H 0.7778 0.8494 0.4471 0.120 Uiso 1 1 calc R U . . .
H92C H 0.8177 0.8973 0.4484 0.120 Uiso 1 1 calc R U . . .
C93 C 0.8986(4) 0.8376(3) 0.4923(2) 0.059(2) Uani 1 1 d . . . . .
H93A H 0.9216 0.8602 0.4771 0.089 Uiso 1 1 calc R U . . .
H93B H 0.8855 0.8107 0.4739 0.089 Uiso 1 1 calc R U . . .
H93C H 0.9276 0.8271 0.5178 0.089 Uiso 1 1 calc R U . . .
C107 C 0.5342(3) 0.5185(3) 0.6860(2) 0.0479(18) Uani 1 1 d . . . . .
H107 H 0.5780 0.5189 0.7005 0.058 Uiso 1 1 calc R U . . .
C94 C 0.9415(3) 0.9128(2) 0.65134(19) 0.0442(17) Uani 1 1 d . . . . .
H94 H 0.9262 0.8813 0.6588 0.053 Uiso 1 1 calc R U . . .
C95 C 0.9246(5) 0.9477(3) 0.6837(2) 0.078(3) Uani 1 1 d . . . . .
H95A H 0.9434 0.9782 0.6787 0.117 Uiso 1 1 calc R U . . .
H95B H 0.9425 0.9369 0.7123 0.117 Uiso 1 1 calc R U . . .
H95C H 0.8769 0.9505 0.6809 0.117 Uiso 1 1 calc R U . . .
C96 C 1.0155(4) 0.9106(3) 0.6526(3) 0.069(2) Uani 1 1 d . . . . .
H96A H 1.0259 0.8855 0.6339 0.104 Uiso 1 1 calc R U . . .
H96B H 1.0370 0.9043 0.6816 0.104 Uiso 1 1 calc R U . . .
H96C H 1.0310 0.9404 0.6430 0.104 Uiso 1 1 calc R U . . .
C97 C 0.9258(4) 0.6329(3) 0.8100(2) 0.058(2) Uani 1 1 d . U . . .
H97 H 0.9297 0.6656 0.8062 0.070 Uiso 1 1 calc R U . . .
C98 C 0.9571(4) 0.6130(4) 0.8491(3) 0.076(3) Uani 1 1 d . U . . .
C99 C 0.9498(5) 0.5676(4) 0.8535(3) 0.093(3) Uani 1 1 d D U . . .
H99 H 0.9671 0.5531 0.8796 0.111 Uiso 1 1 calc R U . . .
C100 C 0.9193(6) 0.5421(5) 0.8226(4) 0.116(4) Uani 1 1 d . U . . .
H100 H 0.9174 0.5091 0.8258 0.139 Uiso 1 1 calc R U . . .
C101 C 0.8891(4) 0.5630(3) 0.7844(3) 0.071(2) Uani 1 1 d . U . . .
H101 H 0.8664 0.5442 0.7622 0.085 Uiso 1 1 calc R U . . .
C102 C 0.9938(7) 0.6453(5) 0.8806(4) 0.128(4) Uani 1 1 d D U . . .
H102 H 1.0385 0.6540 0.8872 0.153 Uiso 0.103(12) 1 calc R U P A 1
H10A H 0.9997 0.6769 0.8730 0.153 Uiso 0.897(12) 1 calc R U P A 2
C103 C 0.4575(3) 0.5429(2) 0.63093(18) 0.0329(14) Uani 1 1 d . . . . .
H103 H 0.4460 0.5607 0.6058 0.039 Uiso 1 1 calc R U . . .
C104 C 0.4093(3) 0.5178(2) 0.64594(19) 0.0344(14) Uani 1 1 d . . . . .
C105 C 0.4255(3) 0.4925(3) 0.6827(2) 0.0502(19) Uani 1 1 d . . . . .
H105 H 0.3930 0.4754 0.6939 0.060 Uiso 1 1 calc R U . . .
C106 C 0.4883(3) 0.4922(3) 0.7028(2) 0.057(2) Uani 1 1 d . . . . .
H106 H 0.5006 0.4744 0.7279 0.068 Uiso 1 1 calc R U . . .
C72 C 0.5499(3) 0.4396(3) 0.5006(2) 0.0537(19) Uani 1 1 d . . . . .
H72A H 0.5388 0.4489 0.4709 0.081 Uiso 1 1 calc R U . . .
H72B H 0.5097 0.4359 0.5128 0.081 Uiso 1 1 calc R U . . .
H72C H 0.5738 0.4099 0.5025 0.081 Uiso 1 1 calc R U . . .
C108 C 0.3414(3) 0.5217(3) 0.6237(2) 0.0525(19) Uani 1 1 d . . . . .
H108 H 0.3339 0.5370 0.5970 0.063 Uiso 1 1 calc R U . . .
O34 O 0.2947(2) 0.5063(2) 0.63765(16) 0.0625(15) Uani 1 1 d . . . . .
C109 C 0.3930(3) 0.8579(2) 0.6096(2) 0.0428(17) Uani 1 1 d . . . . .
H109 H 0.4174 0.8717 0.5901 0.051 Uiso 1 1 calc R U . . .
C110 C 0.3341(3) 0.8780(3) 0.6147(2) 0.053(2) Uani 1 1 d D . . . .
C111 C 0.2992(3) 0.8591(2) 0.6429(2) 0.0446(17) Uani 1 1 d . . . . .
H111 H 0.2582 0.8721 0.6464 0.053 Uiso 1 1 calc R U . . .
C112 C 0.3235(3) 0.8214(2) 0.6661(2) 0.0444(17) Uani 1 1 d . . . . .
H112 H 0.3007 0.8083 0.6868 0.053 Uiso 1 1 calc R U . . .
C113 C 0.3820(3) 0.8025(2) 0.6590(2) 0.0403(16) Uani 1 1 d . . . . .
H113 H 0.3983 0.7757 0.6747 0.048 Uiso 1 1 calc R U . . .
C115 C 0.7629(3) 0.9299(2) 0.7183(2) 0.0395(15) Uani 1 1 d . . . . .
H115 H 0.7544 0.9294 0.6883 0.047 Uiso 1 1 calc R U . . .
C116 C 0.7553(3) 0.9717(2) 0.7384(2) 0.0435(16) Uani 1 1 d . . . . .
C117 C 0.7667(4) 0.9717(3) 0.7815(3) 0.061(2) Uani 1 1 d . . . . .
H117 H 0.7608 0.9995 0.7966 0.073 Uiso 1 1 calc R U . . .
C118 C 0.7865(5) 0.9319(3) 0.8030(2) 0.067(3) Uani 1 1 d . . . . .
H118 H 0.7949 0.9319 0.8331 0.080 Uiso 1 1 calc R U . . .
C119 C 0.7942(3) 0.8915(3) 0.78067(19) 0.0465(17) Uani 1 1 d . . . . .
H119 H 0.8091 0.8639 0.7957 0.056 Uiso 1 1 calc R U . . .
C120 C 0.7369(4) 1.0150(3) 0.7129(3) 0.071(3) Uani 1 1 d . . . . .
H120 H 0.7293 1.0429 0.7274 0.085 Uiso 1 1 calc R U . . .
C121 C 0.7877(3) 0.4605(2) 0.59468(18) 0.0307(13) Uani 1 1 d . . . . .
H121 H 0.7490 0.4603 0.6070 0.037 Uiso 1 1 calc R U . . .
C122 C 0.8137(3) 0.4178(2) 0.58396(18) 0.0331(14) Uani 1 1 d . . . . .
C123 C 0.8706(3) 0.4185(2) 0.56700(19) 0.0377(15) Uani 1 1 d . . . . .
H123 H 0.8896 0.3900 0.5598 0.045 Uiso 1 1 calc R U . . .
C124 C 0.8996(3) 0.4599(2) 0.5605(2) 0.0401(16) Uani 1 1 d . . . . .
H124 H 0.9390 0.4608 0.5489 0.048 Uiso 1 1 calc R U . . .
C125 C 0.8702(3) 0.5008(2) 0.57121(19) 0.0350(14) Uani 1 1 d . . . . .
H125 H 0.8900 0.5298 0.5663 0.042 Uiso 1 1 calc R U . . .
C126 C 0.7797(4) 0.3735(2) 0.5895(2) 0.0435(16) Uani 1 1 d . . . . .
H126 H 0.8001 0.3454 0.5826 0.052 Uiso 1 1 calc R U . . .
C127 C 0.5230(4) 0.6466(2) 0.4442(2) 0.0470(18) Uani 1 1 d . . . . .
H127 H 0.5632 0.6305 0.4517 0.056 Uiso 1 1 calc R U . . .
C128 C 0.4838(5) 0.6388(3) 0.4054(2) 0.062(2) Uani 1 1 d . . . . .
C129 C 0.4265(5) 0.6620(4) 0.3939(3) 0.074(3) Uani 1 1 d . . . . .
H129 H 0.4006 0.6566 0.3670 0.089 Uiso 1 1 calc R U . . .
C130 C 0.4058(4) 0.6944(3) 0.4223(3) 0.078(3) Uani 1 1 d . . . . .
H130 H 0.3660 0.7113 0.4154 0.093 Uiso 1 1 calc R U . . .
C131 C 0.4454(4) 0.7001(3) 0.4596(3) 0.058(2) Uani 1 1 d . . . . .
H131 H 0.4323 0.7213 0.4795 0.069 Uiso 1 1 calc R U . . .
C133 C 0.7193(4) 0.9574(2) 0.5783(2) 0.0496(18) Uani 1 1 d . . . . .
H133 H 0.7363 0.9519 0.6072 0.059 Uiso 1 1 calc R U . . .
C134 C 0.7299(4) 0.9999(3) 0.5606(3) 0.057(2) Uani 1 1 d . . . . .
C135 C 0.7056(4) 1.0073(3) 0.5186(2) 0.057(2) Uani 1 1 d . . . . .
H135 H 0.7127 1.0364 0.5058 0.069 Uiso 1 1 calc R U . . .
C136 C 0.6711(4) 0.9730(2) 0.4951(2) 0.0496(18) Uani 1 1 d . . . . .
H136 H 0.6544 0.9775 0.4659 0.060 Uiso 1 1 calc R U . . .
C137 C 0.6614(3) 0.9312(2) 0.51537(19) 0.0365(15) Uani 1 1 d . . . . .
H137 H 0.6366 0.9073 0.4996 0.044 Uiso 1 1 calc R U . . .
C138 C 0.7703(7) 1.0324(5) 0.5866(5) 0.137(5) Uani 1 1 d . . . . .
H138 H 0.7908 1.0229 0.6140 0.165 Uiso 1 1 calc R U . . .
C139 C 1.0380(3) 0.7792(2) 0.6730(2) 0.0446(17) Uani 1 1 d . . . . .
H139 H 1.0295 0.7765 0.7012 0.054 Uiso 1 1 calc R U . . .
C140 C 1.0988(3) 0.7959(3) 0.6666(3) 0.061(2) Uani 1 1 d . . . . .
C141 C 1.1105(4) 0.7998(3) 0.6258(3) 0.065(2) Uani 1 1 d . . . . .
H141 H 1.1513 0.8115 0.6206 0.078 Uiso 1 1 calc R U . . .
C142 C 1.0634(4) 0.7868(3) 0.5922(3) 0.056(2) Uani 1 1 d . . . . .
H142 H 1.0711 0.7885 0.5638 0.067 Uiso 1 1 calc R U . . .
C143 C 1.0038(3) 0.7709(2) 0.6019(2) 0.0426(16) Uani 1 1 d . . . . .
H143 H 0.9703 0.7625 0.5792 0.051 Uiso 1 1 calc R U . . .
C145 C 0.7325(3) 0.6938(2) 0.64354(18) 0.0312(13) Uani 1 1 d . . . . .
C146 C 0.6796(3) 0.7209(2) 0.6204(2) 0.0431(16) Uani 1 1 d . . . . .
H14A H 0.6850 0.7229 0.5906 0.065 Uiso 1 1 calc R U . . .
H14B H 0.6802 0.7524 0.6325 0.065 Uiso 1 1 calc R U . . .
H14C H 0.6378 0.7058 0.6225 0.065 Uiso 1 1 calc R U . . .
C147 C 0.3797(4) 0.3040(3) 0.2353(2) 0.0492(18) Uani 1 1 d . . . . .
C148 C 0.3526(4) 0.2974(3) 0.2737(2) 0.064(2) Uani 1 1 d . . . . .
H14F H 0.3112 0.3145 0.2717 0.096 Uiso 1 1 calc R U . . .
H14G H 0.3834 0.3092 0.2979 0.096 Uiso 1 1 calc R U . . .
H14H H 0.3447 0.2641 0.2777 0.096 Uiso 1 1 calc R U . . .
C149 C 0.1521(4) 0.2882(3) 0.4750(3) 0.058(2) Uani 1 1 d . . . . .
C150 C 0.2102(4) 0.2972(3) 0.4569(2) 0.0541(19) Uani 1 1 d . U . . .
H15A H 0.1995 0.3182 0.4327 0.081 Uiso 1 1 calc R U . . .
H15B H 0.2272 0.2677 0.4476 0.081 Uiso 1 1 calc R U . . .
H15C H 0.2433 0.3117 0.4783 0.081 Uiso 1 1 calc R U . . .
C151 C 0.0592(4) 0.7195(3) 0.4466(2) 0.059(2) Uani 1 1 d . . . . .
C152 C 0.0000(4) 0.7458(3) 0.4398(3) 0.079(3) Uani 1 1 d . . . . .
H15D H -0.0203 0.7431 0.4100 0.119 Uiso 1 1 calc R U . . .
H15E H 0.0097 0.7786 0.4467 0.119 Uiso 1 1 calc R U . . .
H15F H -0.0300 0.7336 0.4579 0.119 Uiso 1 1 calc R U . . .
N1 N 0.8923(2) 0.60896(17) 0.77941(15) 0.0322(11) Uani 1 1 d . . . . .
N2 N 0.5197(2) 0.54316(17) 0.65035(14) 0.0292(11) Uani 1 1 d . . . . .
N3 N 0.4168(2) 0.82030(16) 0.63081(14) 0.0273(11) Uani 1 1 d . . . . .
N4 N 0.7812(2) 0.89047(17) 0.73821(15) 0.0314(11) Uani 1 1 d . . . . .
N5 N 0.8153(2) 0.50131(16) 0.58821(14) 0.0273(11) Uani 1 1 d . . . . .
N6 N 0.5032(2) 0.67700(18) 0.47064(15) 0.0361(12) Uani 1 1 d . . . . .
N7 N 0.6852(2) 0.92332(17) 0.55557(15) 0.0324(11) Uani 1 1 d . . . . .
N8 N 0.9915(2) 0.76682(17) 0.64141(15) 0.0313(11) Uani 1 1 d . . . . .
N9 N 0.7740(3) 0.6721(2) 0.66187(17) 0.0423(14) Uani 1 1 d . . . . .
N10 N 0.4011(4) 0.3089(3) 0.2051(2) 0.075(2) Uani 1 1 d . . . . .
N11 N 0.1057(4) 0.2806(3) 0.4885(3) 0.085(2) Uani 1 1 d . . . . .
N12 N 0.1048(4) 0.6980(3) 0.4521(3) 0.100(3) Uani 1 1 d . . . . .
O1 O 0.69241(17) 0.52690(13) 0.72030(12) 0.0286(9) Uani 1 1 d . . . . .
O2 O 0.74820(18) 0.54486(14) 0.65816(12) 0.0302(9) Uani 1 1 d . . . . .
O3 O 0.76748(18) 0.59540(14) 0.72337(11) 0.0291(9) Uani 1 1 d . . . . .
O4 O 0.65726(18) 0.59550(14) 0.67679(12) 0.0314(9) Uani 1 1 d . . . . .
O5 O 0.41215(17) 0.65047(13) 0.61272(12) 0.0291(9) Uani 1 1 d . . . . .
O6 O 0.48450(19) 0.67512(15) 0.56297(12) 0.0365(10) Uani 1 1 d . . . . .
O7 O 0.53346(18) 0.64809(14) 0.63599(13) 0.0343(10) Uani 1 1 d . . . . .
O8 O 0.47596(19) 0.72432(14) 0.62792(13) 0.0348(10) Uani 1 1 d . . . . .
O9 O 0.61415(17) 0.87630(14) 0.70454(11) 0.0271(9) Uani 1 1 d . . . . .
O10 O 0.64592(19) 0.86644(14) 0.63347(12) 0.0327(9) Uani 1 1 d . . . . .
O11 O 0.57307(18) 0.80585(14) 0.66053(12) 0.0312(9) Uani 1 1 d . . . . .
O12 O 0.68979(17) 0.81222(13) 0.69345(12) 0.0284(9) Uani 1 1 d . . . . .
O13 O 0.91686(17) 0.74885(13) 0.79173(11) 0.0246(8) Uani 1 1 d . . . . .
O14 O 0.91918(18) 0.74416(14) 0.71485(11) 0.0289(9) Uani 1 1 d . . . . .
O15 O 0.83440(18) 0.70020(14) 0.74682(12) 0.0318(9) Uani 1 1 d . . . . .
O16 O 0.82887(19) 0.78795(14) 0.74211(11) 0.0318(9) Uani 1 1 d . . . . .
O17 O 0.98368(17) 0.61332(13) 0.63786(11) 0.0258(8) Uani 1 1 d . . . . .
O18 O 0.90328(17) 0.62228(14) 0.68716(11) 0.0280(9) Uani 1 1 d . . . . .
O19 O 0.86532(17) 0.59708(13) 0.61119(11) 0.0278(9) Uani 1 1 d . . . . .
O20 O 0.90627(18) 0.67856(13) 0.62687(12) 0.0286(9) Uani 1 1 d . . . . .
O21 O 0.63366(17) 0.56910(13) 0.50559(11) 0.0258(8) Uani 1 1 d . . . . .
O22 O 0.60321(18) 0.57781(14) 0.57747(11) 0.0305(9) Uani 1 1 d . . . . .
O23 O 0.62896(18) 0.64759(13) 0.53524(12) 0.0310(9) Uani 1 1 d . . . . .
O24 O 0.71939(17) 0.59430(13) 0.56657(11) 0.0270(9) Uani 1 1 d . . . . .
O25 O 0.51391(17) 0.80049(14) 0.48776(11) 0.0281(9) Uani 1 1 d . . . . .
O26 O 0.50563(19) 0.80708(15) 0.56325(11) 0.0348(10) Uani 1 1 d . . . . .
O27 O 0.58333(19) 0.74926(14) 0.54031(12) 0.0329(9) Uani 1 1 d . . . . .
O28 O 0.60793(19) 0.83400(14) 0.53688(12) 0.0352(10) Uani 1 1 d . . . . .
O29 O 0.87785(18) 0.84434(13) 0.59325(12) 0.0298(9) Uani 1 1 d . . . . .
O30 O 0.81286(19) 0.85177(13) 0.65332(11) 0.0293(9) Uani 1 1 d . . . . .
O31 O 0.83603(18) 0.77354(13) 0.62247(12) 0.0310(9) Uani 1 1 d . . . . .
O32 O 0.75688(17) 0.82735(14) 0.58089(11) 0.0283(9) Uani 1 1 d . . . . .
O33B O 0.9443(18) 0.6567(14) 0.895(2) 0.200(7) Uani 0.103(12) 1 d D U P A 1
O36 O 0.7313(4) 1.0160(2) 0.6750(2) 0.097(2) Uani 1 1 d . . . . .
O37 O 0.7281(2) 0.37016(17) 0.60198(17) 0.0586(14) Uani 1 1 d . . . . .
O38 O 0.5473(5) 0.5810(3) 0.3850(3) 0.136(3) Uani 1 1 d . U . . .
O39 O 0.7803(6) 1.0751(4) 0.5739(4) 0.193(5) Uani 1 1 d . . . . .
P1 P 0.71903(7) 0.56844(5) 0.69306(4) 0.0238(3) Uani 1 1 d . . . . .
P2 P 0.48085(7) 0.67650(5) 0.60984(5) 0.0266(3) Uani 1 1 d . . . . .
P3 P 0.63082(7) 0.83818(5) 0.67053(4) 0.0249(3) Uani 1 1 d . . . . .
P4 P 0.87135(7) 0.74521(5) 0.74582(4) 0.0234(3) Uani 1 1 d . . . . .
P5 P 0.90909(7) 0.62850(5) 0.64106(4) 0.0224(3) Uani 1 1 d . . . . .
P6 P 0.64750(7) 0.59850(5) 0.54944(4) 0.0237(3) Uani 1 1 d . . . . .
P7 P 0.55537(7) 0.79749(5) 0.53486(4) 0.0237(3) Uani 1 1 d . . . . .
P8 P 0.81721(7) 0.82369(5) 0.61374(4) 0.0235(3) Uani 1 1 d . . . . .
Zn1 Zn 0.83830(3) 0.63913(2) 0.72179(2) 0.02658(15) Uani 1 1 d . . . . .
Zn2 Zn 0.58403(3) 0.59214(2) 0.63280(2) 0.02540(15) Uani 1 1 d . . . . .
Zn3 Zn 0.50017(3) 0.78785(2) 0.61960(2) 0.02317(15) Uani 1 1 d . . . . .
Zn4 Zn 0.78040(3) 0.83022(2) 0.70342(2) 0.02453(15) Uani 1 1 d . . . . .
Zn5 Zn 0.78248(3) 0.56518(2) 0.60896(2) 0.02506(15) Uani 1 1 d . . . . .
Zn6 Zn 0.55286(3) 0.68634(2) 0.53069(2) 0.02857(16) Uani 1 1 d . . . . .
Zn7 Zn 0.67392(3) 0.85827(2) 0.58018(2) 0.02448(15) Uani 1 1 d . . . . .
Zn8 Zn 0.90548(3) 0.73790(2) 0.65385(2) 0.02518(15) Uani 1 1 d . . . . .
C132 C 0.4979(8) 0.6065(6) 0.3759(5) 0.144(6) Uani 1 1 d . U . . .
H132 H 0.4705 0.6038 0.3492 0.172 Uiso 1 1 calc R U . . .
O35B O 0.309(4) 0.914(5) 0.548(3) 0.231(9) Uani 0.123(12) 1 d D U P B 1
C14B C 0.285(3) 0.894(4) 0.577(2) 0.120(5) Uani 0.123(12) 1 d D U P B 1
H14D H 0.2394 0.8898 0.5749 0.144 Uiso 0.123(12) 1 calc R U P B 1
C14A C 0.3192(8) 0.9260(5) 0.5949(5) 0.120(5) Uani 0.877(12) 1 d D U P B 2
H14E H 0.2761 0.9357 0.5972 0.144 Uiso 0.877(12) 1 calc R U P B 2
O35A O 0.3501(6) 0.9582(7) 0.5752(4) 0.231(9) Uani 0.877(12) 1 d D U P B 2
O33A O 1.0166(6) 0.6317(5) 0.9165(3) 0.200(7) Uani 0.897(12) 1 d D U P A 2
O40 O 1.2270(11) 0.8224(3) 0.7080(3) 0.286(10) Uani 1 1 d . U . . .
C144 C 1.1476(10) 0.8055(8) 0.7017(7) 0.223(9) Uani 1 1 d . U . . .
H144 H 1.1324 0.8016 0.7279 0.268 Uiso 1 1 calc R U . . .

loop_
_atom_site_aniso_label
_atom_site_aniso_U_11
_atom_site_aniso_U_22
_atom_site_aniso_U_33
_atom_site_aniso_U_23
_atom_site_aniso_U_13
_atom_site_aniso_U_12
C1 0.033(3) 0.031(4) 0.028(3) 0.005(3) 0.006(3) -0.004(3)
C2 0.042(3) 0.025(3) 0.037(3) 0.003(3) 0.009(3) -0.001(3)
C3 0.062(5) 0.029(4) 0.054(4) 0.012(3) 0.000(4) 0.001(3)
C4 0.103(6) 0.037(5) 0.041(4) 0.016(3) -0.002(4) -0.007(4)
C5 0.102(6) 0.046(5) 0.029(4) 0.004(3) 0.013(4) -0.008(4)
C6 0.058(4) 0.034(4) 0.034(3) 0.007(3) 0.016(3) -0.009(3)
C7 0.047(4) 0.028(4) 0.038(3) 0.003(3) 0.016(3) 0.004(3)
C9 0.054(4) 0.042(4) 0.062(5) -0.004(4) 0.016(4) 0.012(3)
C8 0.053(4) 0.055(5) 0.059(5) -0.026(4) 0.013(4) -0.005(4)
C10 0.063(4) 0.032(4) 0.040(4) -0.006(3) 0.027(3) -0.008(3)
C11 0.067(5) 0.060(6) 0.073(5) -0.011(4) 0.031(4) -0.015(4)
C12 0.073(6) 0.064(6) 0.097(7) -0.043(5) 0.014(5) -0.010(5)
C13 0.024(3) 0.027(3) 0.048(4) -0.004(3) 0.010(3) -0.003(2)
C14 0.036(3) 0.022(3) 0.050(4) -0.002(3) 0.017(3) -0.009(3)
C15 0.038(4) 0.044(4) 0.057(4) -0.005(3) 0.028(3) -0.003(3)
C16 0.039(4) 0.040(4) 0.075(5) -0.002(4) 0.027(4) 0.005(3)
C17 0.036(4) 0.041(4) 0.068(5) 0.002(4) 0.011(3) 0.009(3)
C18 0.036(3) 0.023(3) 0.053(4) -0.005(3) 0.009(3) 0.003(3)
C19 0.045(4) 0.058(5) 0.033(3) 0.007(3) 0.016(3) 0.005(3)
C20 0.069(5) 0.078(6) 0.052(5) 0.012(4) 0.002(4) -0.025(5)
C21 0.073(5) 0.064(6) 0.055(5) 0.016(4) 0.020(4) 0.002(4)
C22 0.040(4) 0.041(4) 0.051(4) 0.003(3) -0.004(3) 0.012(3)
C24 0.076(5) 0.058(5) 0.048(4) 0.001(4) 0.007(4) -0.013(4)
C23 0.084(6) 0.062(6) 0.066(5) -0.008(4) -0.014(5) -0.015(5)
C25 0.031(3) 0.035(4) 0.021(3) -0.011(2) 0.004(2) 0.000(3)
C26 0.039(3) 0.029(3) 0.030(3) -0.009(3) 0.013(3) 0.003(3)
C27 0.042(4) 0.043(4) 0.035(3) -0.012(3) 0.016(3) -0.003(3)
C28 0.036(3) 0.050(5) 0.044(4) -0.018(3) 0.008(3) 0.007(3)
C29 0.055(4) 0.049(5) 0.031(3) -0.005(3) 0.001(3) 0.016(3)
C30 0.044(4) 0.029(4) 0.027(3) 0.000(3) 0.007(3) 0.009(3)
C31 0.067(5) 0.039(4) 0.038(4) 0.011(3) 0.027(3) 0.017(4)
C32 0.101(7) 0.049(5) 0.071(5) 0.017(4) 0.047(5) 0.007(5)
C33 0.075(6) 0.097(7) 0.039(4) 0.028(4) 0.013(4) 0.027(5)
C34 0.055(4) 0.037(4) 0.047(4) 0.010(3) 0.013(3) 0.016(3)
C35 0.068(5) 0.074(6) 0.043(4) 0.024(4) 0.015(4) 0.033(4)
C36 0.081(6) 0.035(5) 0.102(7) 0.014(5) 0.033(5) 0.009(4)
C37 0.034(3) 0.027(3) 0.025(3) -0.001(2) 0.001(2) 0.000(3)
C38 0.036(3) 0.042(4) 0.022(3) 0.001(3) 0.005(3) 0.002(3)
C39 0.060(4) 0.050(5) 0.028(3) -0.014(3) 0.014(3) 0.008(4)
C40 0.075(5) 0.046(5) 0.039(4) -0.021(3) 0.008(4) -0.002(4)
C41 0.061(4) 0.041(4) 0.039(4) -0.015(3) 0.002(3) -0.015(3)
C42 0.042(3) 0.031(4) 0.030(3) 0.000(3) 0.006(3) -0.005(3)
C43 0.045(4) 0.048(4) 0.028(3) -0.001(3) 0.017(3) -0.005(3)
C44 0.081(6) 0.070(6) 0.055(5) 0.010(4) 0.025(4) -0.021(5)
C45 0.041(4) 0.088(7) 0.083(6) -0.003(5) 0.014(4) -0.008(4)
C46 0.056(4) 0.045(4) 0.045(4) -0.008(3) 0.014(3) -0.019(4)
C47 0.058(5) 0.134(10) 0.080(6) -0.005(6) 0.020(5) -0.039(6)
C48 0.120(8) 0.067(6) 0.044(4) -0.001(4) 0.029(5) -0.018(5)
C49 0.019(3) 0.020(3) 0.036(3) 0.002(2) 0.006(2) 0.005(2)
C50 0.029(3) 0.030(3) 0.038(3) -0.007(3) 0.013(3) 0.004(3)
C51 0.039(3) 0.037(4) 0.048(4) -0.010(3) 0.021(3) 0.002(3)
C52 0.040(4) 0.032(4) 0.066(5) -0.010(3) 0.017(3) 0.011(3)
C53 0.039(4) 0.026(4) 0.065(5) 0.007(3) 0.011(3) 0.006(3)
C54 0.025(3) 0.032(4) 0.048(4) 0.008(3) 0.006(3) 0.005(3)
C55 0.043(4) 0.039(4) 0.036(3) 0.003(3) 0.018(3) 0.005(3)
C56 0.069(5) 0.051(5) 0.038(4) -0.001(3) 0.024(4) 0.002(4)
C57 0.077(5) 0.039(4) 0.045(4) 0.005(3) 0.012(4) -0.005(4)
C58 0.044(4) 0.031(4) 0.038(3) 0.014(3) 0.009(3) 0.011(3)
C59 0.055(5) 0.094(7) 0.056(5) 0.033(5) 0.002(4) 0.005(5)
C60 0.055(5) 0.070(6) 0.072(5) 0.013(5) 0.028(4) -0.006(4)
C61 0.025(3) 0.028(3) 0.026(3) -0.006(2) -0.001(2) 0.003(2)
C62 0.034(3) 0.031(4) 0.033(3) -0.005(3) 0.011(3) -0.002(3)
C63 0.036(3) 0.038(4) 0.033(3) -0.008(3) 0.001(3) 0.006(3)
C64 0.042(4) 0.038(4) 0.035(3) -0.007(3) 0.002(3) 0.016(3)
C65 0.045(4) 0.025(3) 0.038(3) -0.001(3) 0.001(3) 0.002(3)
C66 0.032(3) 0.022(3) 0.028(3) 0.001(2) 0.000(2) -0.002(2)
C67 0.048(4) 0.033(4) 0.045(4) -0.005(3) 0.023(3) -0.008(3)
C68 0.062(5) 0.058(6) 0.102(7) -0.006(5) 0.038(5) -0.021(4)
C69 0.145(9) 0.065(7) 0.059(5) 0.021(5) 0.010(6) -0.032(6)
C70 0.025(3) 0.037(4) 0.049(4) 0.007(3) 0.008(3) -0.003(3)
C71 0.052(4) 0.047(5) 0.052(4) 0.014(4) 0.020(3) 0.003(3)
C73 0.054(4) 0.044(4) 0.018(3) 0.010(3) 0.007(3) -0.002(3)
C74 0.078(5) 0.039(4) 0.037(4) 0.007(3) 0.034(4) -0.005(4)
C75 0.088(3) 0.087(3) 0.086(3) 0.0002(10) 0.0160(11) 0.0004(10)
C76 0.109(4) 0.108(4) 0.108(4) 0.0011(10) 0.0191(12) 0.0003(10)
C77 0.088(3) 0.086(3) 0.086(3) 0.0009(10) 0.0152(11) 0.0012(10)
C78 0.093(6) 0.055(5) 0.037(4) 0.028(4) 0.025(4) 0.034(4)
C79 0.073(5) 0.044(4) 0.040(4) 0.003(3) 0.034(4) 0.002(4)
C80 0.084(7) 0.127(10) 0.101(8) -0.023(7) 0.041(6) 0.016(7)
C81 0.115(8) 0.058(6) 0.067(6) -0.005(4) 0.050(5) -0.003(5)
C82 0.113(8) 0.075(7) 0.084(7) 0.047(6) 0.050(6) 0.060(6)
C83 0.113(8) 0.095(8) 0.070(6) -0.016(6) 0.014(6) 0.047(7)
C84 0.138(12) 0.082(9) 0.256(19) -0.038(11) 0.094(13) -0.001(9)
C85 0.038(3) 0.023(3) 0.029(3) -0.003(2) 0.013(3) -0.003(3)
C86 0.038(3) 0.037(4) 0.030(3) -0.002(3) 0.015(3) -0.004(3)
C87 0.062(4) 0.052(5) 0.034(4) 0.013(3) 0.015(3) 0.000(4)
C88 0.086(6) 0.033(4) 0.060(5) 0.013(4) 0.019(4) -0.012(4)
C89 0.076(5) 0.029(4) 0.054(4) -0.002(3) 0.015(4) -0.013(4)
C90 0.047(4) 0.036(4) 0.033(3) 0.000(3) 0.015(3) -0.013(3)
C91 0.059(4) 0.056(5) 0.025(3) -0.001(3) 0.014(3) -0.009(4)
C92 0.060(5) 0.116(8) 0.056(5) -0.042(5) -0.013(4) 0.025(5)
C93 0.066(5) 0.057(5) 0.054(5) -0.024(4) 0.008(4) 0.014(4)
C107 0.039(4) 0.054(5) 0.050(4) 0.020(4) 0.004(3) -0.003(3)
C94 0.056(4) 0.041(4) 0.034(3) -0.001(3) 0.003(3) -0.018(3)
C95 0.112(7) 0.079(7) 0.045(5) -0.021(4) 0.018(5) -0.002(6)
C96 0.064(5) 0.077(7) 0.063(5) 0.016(5) -0.003(4) -0.013(5)
C97 0.059(2) 0.058(2) 0.058(2) -0.0002(10) 0.0080(10) 0.0013(10)
C98 0.076(3) 0.076(3) 0.075(3) -0.0006(10) 0.0114(11) 0.0011(10)
C99 0.093(3) 0.093(3) 0.093(3) 0.0016(10) 0.0147(11) 0.0005(10)
C100 0.116(4) 0.115(4) 0.116(4) 0.0013(10) 0.0179(12) -0.0004(10)
C101 0.070(2) 0.070(3) 0.072(3) 0.0009(10) 0.0097(11) -0.0003(10)
C102 0.128(4) 0.128(5) 0.127(4) -0.0005(10) 0.0197(12) 0.0007(10)
C103 0.035(3) 0.032(4) 0.031(3) 0.002(3) 0.000(3) 0.000(3)
C104 0.031(3) 0.037(4) 0.035(3) 0.002(3) 0.006(3) -0.002(3)
C105 0.035(4) 0.064(5) 0.053(4) 0.019(4) 0.009(3) -0.009(3)
C106 0.051(4) 0.062(5) 0.056(5) 0.034(4) 0.006(4) -0.005(4)
C72 0.043(4) 0.048(5) 0.070(5) 0.000(4) 0.011(4) -0.013(3)
C108 0.042(4) 0.071(6) 0.044(4) 0.004(4) 0.003(3) -0.012(4)
O34 0.040(3) 0.086(4) 0.061(3) 0.003(3) 0.007(2) -0.016(3)
C109 0.047(4) 0.031(4) 0.056(4) 0.019(3) 0.025(3) 0.015(3)
C110 0.049(4) 0.053(5) 0.063(5) 0.023(4) 0.023(4) 0.024(4)
C111 0.028(3) 0.036(4) 0.072(5) -0.001(4) 0.016(3) 0.013(3)
C112 0.042(4) 0.040(4) 0.058(4) -0.004(3) 0.028(3) 0.004(3)
C113 0.046(4) 0.038(4) 0.042(4) 0.009(3) 0.020(3) 0.007(3)
C115 0.050(4) 0.025(4) 0.042(4) -0.004(3) 0.002(3) 0.003(3)
C116 0.040(4) 0.030(4) 0.062(5) -0.010(3) 0.014(3) -0.001(3)
C117 0.083(6) 0.032(4) 0.077(6) -0.023(4) 0.044(5) -0.010(4)
C118 0.122(7) 0.054(5) 0.032(4) -0.025(4) 0.035(4) -0.025(5)
C119 0.068(5) 0.046(4) 0.028(3) -0.006(3) 0.014(3) -0.007(4)
C120 0.078(6) 0.027(4) 0.105(8) -0.007(5) 0.007(6) 0.009(4)
C121 0.032(3) 0.027(3) 0.032(3) -0.004(3) 0.004(3) -0.002(3)
C122 0.043(3) 0.024(3) 0.033(3) 0.001(3) 0.007(3) 0.000(3)
C123 0.038(3) 0.038(4) 0.038(3) -0.010(3) 0.007(3) 0.005(3)
C124 0.036(3) 0.043(4) 0.046(4) -0.013(3) 0.019(3) 0.001(3)
C125 0.034(3) 0.036(4) 0.038(3) -0.006(3) 0.015(3) -0.003(3)
C126 0.056(4) 0.027(4) 0.045(4) -0.005(3) 0.003(3) 0.004(3)
C127 0.065(5) 0.040(4) 0.039(4) -0.004(3) 0.017(3) -0.027(4)
C128 0.095(6) 0.054(5) 0.038(4) -0.014(4) 0.016(4) -0.041(5)
C129 0.080(6) 0.076(7) 0.061(5) -0.003(5) -0.004(5) -0.031(5)
C130 0.053(5) 0.075(7) 0.098(7) 0.018(6) -0.012(5) -0.012(5)
C131 0.053(4) 0.057(5) 0.062(5) 0.011(4) 0.004(4) -0.015(4)
C133 0.065(5) 0.033(4) 0.050(4) 0.001(3) 0.009(4) 0.000(3)
C134 0.071(5) 0.027(4) 0.070(5) -0.002(4) 0.005(4) -0.008(4)
C135 0.075(5) 0.037(4) 0.062(5) 0.018(4) 0.018(4) 0.006(4)
C136 0.063(5) 0.036(4) 0.052(4) 0.015(3) 0.014(4) 0.009(4)
C137 0.044(4) 0.025(3) 0.041(4) 0.012(3) 0.009(3) 0.003(3)
C138 0.180(14) 0.079(10) 0.155(13) 0.010(9) 0.033(11) -0.001(10)
C139 0.041(4) 0.043(4) 0.050(4) -0.007(3) 0.009(3) 0.000(3)
C140 0.040(4) 0.060(5) 0.079(6) -0.032(4) -0.003(4) -0.007(4)
C141 0.053(5) 0.053(5) 0.097(7) -0.015(5) 0.038(5) -0.010(4)
C142 0.055(4) 0.049(5) 0.071(5) 0.006(4) 0.032(4) -0.005(4)
C143 0.048(4) 0.041(4) 0.042(4) 0.002(3) 0.017(3) 0.003(3)
C145 0.038(3) 0.030(3) 0.028(3) 0.001(3) 0.012(3) -0.003(3)
C146 0.043(4) 0.033(4) 0.051(4) 0.001(3) 0.001(3) 0.012(3)
C147 0.058(4) 0.040(4) 0.048(4) -0.005(3) 0.005(4) -0.011(3)
C148 0.099(6) 0.047(5) 0.054(5) -0.003(4) 0.039(5) 0.003(4)
C149 0.079(6) 0.034(4) 0.061(5) -0.004(4) 0.014(4) -0.010(4)
C150 0.065(5) 0.056(5) 0.043(4) -0.012(4) 0.015(4) -0.012(4)
C151 0.055(5) 0.061(6) 0.059(5) -0.011(4) 0.007(4) 0.001(4)
C152 0.056(5) 0.077(7) 0.100(7) 0.009(6) -0.004(5) 0.012(5)
N1 0.033(3) 0.027(3) 0.037(3) 0.004(2) 0.004(2) 0.004(2)
N2 0.032(3) 0.028(3) 0.030(3) 0.001(2) 0.012(2) -0.002(2)
N3 0.031(2) 0.025(3) 0.027(2) -0.004(2) 0.008(2) 0.002(2)
N4 0.037(3) 0.027(3) 0.031(3) -0.007(2) 0.009(2) 0.000(2)
N5 0.028(2) 0.025(3) 0.030(3) -0.002(2) 0.009(2) 0.001(2)
N6 0.041(3) 0.035(3) 0.032(3) 0.004(2) 0.008(2) -0.006(2)
N7 0.043(3) 0.020(3) 0.038(3) 0.006(2) 0.015(2) 0.006(2)
N8 0.033(3) 0.024(3) 0.037(3) -0.007(2) 0.008(2) 0.000(2)
N9 0.036(3) 0.050(4) 0.044(3) 0.014(3) 0.016(3) 0.003(3)
N10 0.089(5) 0.091(6) 0.049(4) -0.011(4) 0.025(4) -0.013(4)
N11 0.099(6) 0.064(5) 0.101(6) 0.007(5) 0.042(5) -0.009(5)
N12 0.069(5) 0.083(6) 0.146(8) -0.030(6) 0.005(5) 0.027(5)
O1 0.030(2) 0.025(2) 0.033(2) 0.0012(17) 0.0113(17) -0.0015(17)
O2 0.037(2) 0.027(2) 0.029(2) -0.0010(17) 0.0138(18) 0.0042(18)
O3 0.031(2) 0.030(2) 0.027(2) 0.0035(17) 0.0053(17) -0.0056(17)
O4 0.029(2) 0.028(2) 0.037(2) 0.0008(18) 0.0045(18) 0.0054(17)
O5 0.027(2) 0.022(2) 0.041(2) 0.0048(18) 0.0129(18) 0.0043(16)
O6 0.039(2) 0.041(3) 0.032(2) 0.0039(19) 0.0149(19) 0.008(2)
O7 0.027(2) 0.033(3) 0.045(2) 0.0073(19) 0.0106(18) 0.0105(18)
O8 0.035(2) 0.020(2) 0.053(3) 0.0040(19) 0.018(2) 0.0054(18)
O9 0.027(2) 0.035(2) 0.0196(18) -0.0022(17) 0.0050(16) 0.0054(17)
O10 0.043(2) 0.030(2) 0.029(2) 0.0079(18) 0.0180(18) 0.0086(19)
O11 0.030(2) 0.035(2) 0.028(2) -0.0038(18) 0.0058(17) -0.0019(18)
O12 0.027(2) 0.024(2) 0.035(2) 0.0029(17) 0.0079(17) 0.0049(17)
O13 0.0281(19) 0.024(2) 0.0209(19) -0.0024(16) 0.0015(16) 0.0000(16)
O14 0.037(2) 0.031(2) 0.0199(19) -0.0011(17) 0.0092(17) 0.0015(18)
O15 0.034(2) 0.025(2) 0.036(2) -0.0089(18) 0.0077(18) -0.0040(17)
O16 0.039(2) 0.030(2) 0.024(2) -0.0041(17) -0.0002(17) 0.0098(18)
O17 0.0263(19) 0.022(2) 0.031(2) -0.0015(16) 0.0092(16) 0.0029(16)
O18 0.031(2) 0.031(2) 0.025(2) 0.0041(17) 0.0123(17) 0.0032(17)
O19 0.0252(19) 0.028(2) 0.031(2) -0.0053(17) 0.0069(16) -0.0006(17)
O20 0.041(2) 0.015(2) 0.034(2) 0.0017(16) 0.0158(18) 0.0053(17)
O21 0.031(2) 0.021(2) 0.026(2) -0.0036(16) 0.0074(16) 0.0056(16)
O22 0.033(2) 0.033(2) 0.028(2) 0.0015(18) 0.0131(17) -0.0021(18)
O23 0.037(2) 0.023(2) 0.034(2) 0.0017(17) 0.0079(18) 0.0047(17)
O24 0.028(2) 0.025(2) 0.027(2) -0.0021(17) 0.0049(16) -0.0014(17)
O25 0.031(2) 0.034(2) 0.0198(19) 0.0027(17) 0.0032(16) 0.0024(17)
O26 0.041(2) 0.044(3) 0.021(2) 0.0063(18) 0.0103(18) 0.009(2)
O27 0.045(2) 0.022(2) 0.031(2) 0.0040(17) 0.0031(18) 0.0096(18)
O28 0.040(2) 0.031(2) 0.032(2) 0.0095(18) -0.0009(18) -0.0052(19)
O29 0.037(2) 0.023(2) 0.033(2) 0.0001(17) 0.0149(18) -0.0015(17)
O30 0.043(2) 0.024(2) 0.0234(19) -0.0038(16) 0.0125(17) -0.0015(18)
O31 0.036(2) 0.019(2) 0.037(2) 0.0006(17) 0.0033(18) 0.0001(17)
O32 0.028(2) 0.033(2) 0.024(2) -0.0011(17) 0.0066(16) 0.0041(17)
O33B 0.220(12) 0.294(16) 0.059(6) -0.021(7) -0.057(6) 0.128(11)
O36 0.146(6) 0.045(4) 0.089(5) 0.010(4) -0.016(5) 0.009(4)
O37 0.056(3) 0.042(3) 0.082(4) -0.004(3) 0.023(3) -0.011(2)
O38 0.193(10) 0.127(8) 0.097(6) -0.031(5) 0.048(6) -0.033(7)
O39 0.252(13) 0.089(8) 0.224(12) 0.001(8) -0.006(10) -0.040(8)
P1 0.0254(7) 0.0212(8) 0.0258(7) 0.0016(6) 0.0074(6) 0.0017(6)
P2 0.0287(7) 0.0225(8) 0.0307(8) 0.0046(6) 0.0110(6) 0.0048(6)
P3 0.0287(7) 0.0255(8) 0.0213(7) 0.0011(6) 0.0065(6) 0.0048(6)
P4 0.0272(7) 0.0226(8) 0.0201(7) -0.0014(6) 0.0029(6) 0.0016(6)
P5 0.0268(7) 0.0183(8) 0.0236(7) 0.0002(6) 0.0085(6) 0.0026(6)
P6 0.0278(7) 0.0208(8) 0.0238(7) 0.0008(6) 0.0079(6) 0.0027(6)
P7 0.0306(7) 0.0205(8) 0.0203(7) 0.0028(6) 0.0046(6) 0.0027(6)
P8 0.0299(7) 0.0192(8) 0.0223(7) -0.0006(6) 0.0070(6) -0.0007(6)
Zn1 0.0306(3) 0.0259(4) 0.0255(3) -0.0040(3) 0.0112(3) -0.0047(3)
Zn2 0.0272(3) 0.0242(4) 0.0266(3) 0.0042(3) 0.0095(3) 0.0027(3)
Zn3 0.0261(3) 0.0225(4) 0.0223(3) 0.0018(3) 0.0081(3) 0.0031(3)
Zn4 0.0303(3) 0.0221(4) 0.0215(3) -0.0017(3) 0.0052(3) 0.0041(3)
Zn5 0.0261(3) 0.0239(4) 0.0268(3) 0.0004(3) 0.0091(3) 0.0025(3)
Zn6 0.0386(4) 0.0231(4) 0.0263(3) 0.0029(3) 0.0123(3) 0.0067(3)
Zn7 0.0298(3) 0.0215(4) 0.0230(3) 0.0037(3) 0.0070(3) 0.0024(3)
Zn8 0.0325(3) 0.0209(4) 0.0234(3) 0.0003(3) 0.0080(3) 0.0035(3)
C132 0.144(6) 0.144(6) 0.144(6) 0.0004(10) 0.0234(14) -0.0003(10)
O35B 0.130(10) 0.47(3) 0.106(9) 0.019(12) 0.068(8) -0.030(13)
C14B 0.120(5) 0.120(5) 0.120(5) -0.0001(7) 0.0196(11) 0.0005(7)
C14A 0.120(5) 0.120(5) 0.120(5) -0.0001(7) 0.0196(11) 0.0005(7)
O35A 0.130(10) 0.47(3) 0.106(9) 0.019(12) 0.068(8) -0.030(13)
O33A 0.220(12) 0.294(16) 0.059(6) -0.021(7) -0.057(6) 0.128(11)
O40 0.66(3) 0.080(7) 0.138(9) -0.048(6) 0.121(14) -0.109(12)
C144 0.223(9) 0.223(9) 0.223(9) -0.0002(10) 0.0360(18) 0.0001(10)

loop_
_atom_type_symbol
_atom_type_description
_atom_type_scat_dispersion_real
_atom_type_scat_dispersion_imag
_atom_type_scat_source
C C 0.0033 0.0016 'International Tables Vol C Tables 4.2.6.8 and 6.1.1.4'
H H 0.0000 0.0000 'International Tables Vol C Tables 4.2.6.8 and 6.1.1.4'
N N 0.0061 0.0033 'International Tables Vol C Tables 4.2.6.8 and 6.1.1.4'
O O 0.0106 0.0060 'International Tables Vol C Tables 4.2.6.8 and 6.1.1.4'
P P 0.1023 0.0942 'International Tables Vol C Tables 4.2.6.8 and 6.1.1.4'
Zn Zn 0.2839 1.4301 'International Tables Vol C Tables 4.2.6.8 and 6.1.1.4'

loop_
_geom_angle_atom_site_label_1
_geom_angle_atom_site_label_2
_geom_angle_atom_site_label_3
_geom_angle
O1 C1 C2 117.9(5)
O1 C1 C6 118.8(5)
C2 C1 C6 123.0(6)
C3 C2 C1 117.0(6)
C3 C2 C7 122.9(6)
C1 C2 C7 120.0(5)
C4 C3 C2 121.4(7)
C4 C3 H3 119.3
C2 C3 H3 119.3
C3 C4 C5 120.0(7)
C3 C4 H4 120.0
C5 C4 H4 120.0
C4 C5 C6 122.6(7)
C4 C5 H5 118.7
C6 C5 H5 118.7
C5 C6 C1 116.0(6)
C5 C6 C10 122.7(6)
C1 C6 C10 121.3(6)
C2 C7 C9 112.6(5)
C2 C7 C8 110.0(5)
C9 C7 C8 110.5(6)
C2 C7 H7 107.9
C9 C7 H7 107.9
C8 C7 H7 107.9
C7 C9 H9A 109.5
C7 C9 H9B 109.5
H9A C9 H9B 109.5
C7 C9 H9C 109.5
H9A C9 H9C 109.5
H9B C9 H9C 109.5
C7 C8 H8A 109.5
C7 C8 H8B 109.5
H8A C8 H8B 109.5
C7 C8 H8C 109.5
H8A C8 H8C 109.5
H8B C8 H8C 109.5
C6 C10 C12 113.0(6)
C6 C10 C11 108.2(6)
C12 C10 C11 111.7(6)
C6 C10 H10 107.9
C12 C10 H10 107.9
C11 C10 H10 107.9
C10 C11 H11A 109.5
C10 C11 H11B 109.5
H11A C11 H11B 109.5
C10 C11 H11C 109.5
H11A C11 H11C 109.5
H11B C11 H11C 109.5
C10 C12 H12A 109.5
C10 C12 H12B 109.5
H12A C12 H12B 109.5
C10 C12 H12C 109.5
H12A C12 H12C 109.5
H12B C12 H12C 109.5
O5 C13 C18 119.2(5)
O5 C13 C14 118.3(5)
C18 C13 C14 122.5(5)
C15 C14 C13 117.2(6)
C15 C14 C19 121.6(6)
C13 C14 C19 121.2(5)
C16 C15 C14 121.6(6)
C16 C15 H15 119.2
C14 C15 H15 119.2
C17 C16 C15 120.6(6)
C17 C16 H16 119.7
C15 C16 H16 119.7
C16 C17 C18 121.0(7)
C16 C17 H17 119.5
C18 C17 H17 119.5
C13 C18 C17 117.2(6)
C13 C18 C22 122.4(5)
C17 C18 C22 120.4(6)
C20 C19 C14 110.8(6)
C20 C19 C21 112.0(6)
C14 C19 C21 112.0(6)
C20 C19 H19 107.2
C14 C19 H19 107.2
C21 C19 H19 107.2
C19 C20 H20A 109.5
C19 C20 H20B 109.5
H20A C20 H20B 109.5
C19 C20 H20C 109.5
H20A C20 H20C 109.5
H20B C20 H20C 109.5
C19 C21 H21A 109.5
C19 C21 H21B 109.5
H21A C21 H21B 109.5
C19 C21 H21C 109.5
H21A C21 H21C 109.5
H21B C21 H21C 109.5
C24 C22 C18 111.7(6)
C24 C22 C23 110.5(6)
C18 C22 C23 111.9(6)
C24 C22 H22 107.5
C18 C22 H22 107.5
C23 C22 H22 107.5
C22 C24 H24A 109.5
C22 C24 H24B 109.5
H24A C24 H24B 109.5
C22 C24 H24C 109.5
H24A C24 H24C 109.5
H24B C24 H24C 109.5
C22 C23 H23A 109.5
C22 C23 H23B 109.5
H23A C23 H23B 109.5
C22 C23 H23C 109.5
H23A C23 H23C 109.5
H23B C23 H23C 109.5
C30 C25 C26 123.2(5)
C30 C25 O9 119.9(5)
C26 C25 O9 116.8(5)
C27 C26 C25 116.8(6)
C27 C26 C31 122.3(6)
C25 C26 C31 120.9(5)
C28 C27 C26 121.9(6)
C28 C27 H27 119.0
C26 C27 H27 119.0
C29 C28 C27 119.6(6)
C29 C28 H28 120.2
C27 C28 H28 120.2
C28 C29 C30 121.5(6)
C28 C29 H29 119.3
C30 C29 H29 119.3
C25 C30 C29 116.9(6)
C25 C30 C34 122.8(5)
C29 C30 C34 120.2(6)
C32 C31 C33 110.3(6)
C32 C31 C26 113.8(6)
C33 C31 C26 110.1(6)
C32 C31 H31 107.5
C33 C31 H31 107.5
C26 C31 H31 107.5
C31 C32 H32A 109.5
C31 C32 H32B 109.5
H32A C32 H32B 109.5
C31 C32 H32C 109.5
H32A C32 H32C 109.5
H32B C32 H32C 109.5
C31 C33 H33A 109.5
C31 C33 H33B 109.5
H33A C33 H33B 109.5
C31 C33 H33C 109.5
H33A C33 H33C 109.5
H33B C33 H33C 109.5
C30 C34 C35 111.4(6)
C30 C34 C36 111.1(6)
C35 C34 C36 110.8(6)
C30 C34 H34 107.8
C35 C34 H34 107.8
C36 C34 H34 107.8
C34 C35 H35A 109.5
C34 C35 H35B 109.5
H35A C35 H35B 109.5
C34 C35 H35C 109.5
H35A C35 H35C 109.5
H35B C35 H35C 109.5
C34 C36 H36A 109.5
C34 C36 H36B 109.5
H36A C36 H36B 109.5
C34 C36 H36C 109.5
H36A C36 H36C 109.5
H36B C36 H36C 109.5
C42 C37 C38 122.9(5)
C42 C37 O13 117.7(5)
C38 C37 O13 119.3(5)
C37 C38 C39 116.2(6)
C37 C38 C43 122.7(5)
C39 C38 C43 121.1(6)
C40 C39 C38 122.3(6)
C40 C39 H39 118.8
C38 C39 H39 118.8
C39 C40 C41 119.8(6)
C39 C40 H40 120.1
C41 C40 H40 120.1
C40 C41 C42 121.0(6)
C40 C41 H41 119.5
C42 C41 H41 119.5
C41 C42 C37 117.7(6)
C41 C42 C46 121.3(6)
C37 C42 C46 120.9(5)
C38 C43 C45 112.1(6)
C38 C43 C44 110.5(6)
C45 C43 C44 110.8(6)
C38 C43 H43 107.7
C45 C43 H43 107.7
C44 C43 H43 107.7
C43 C44 H44A 109.5
C43 C44 H44B 109.5
H44A C44 H44B 109.5
C43 C44 H44C 109.5
H44A C44 H44C 109.5
H44B C44 H44C 109.5
C43 C45 H45A 109.5
C43 C45 H45B 109.5
H45A C45 H45B 109.5
C43 C45 H45C 109.5
H45A C45 H45C 109.5
H45B C45 H45C 109.5
C42 C46 C48 110.9(6)
C42 C46 C47 110.8(6)
C48 C46 C47 110.7(7)
C42 C46 H46 108.1
C48 C46 H46 108.1
C47 C46 H46 108.1
C46 C47 H47A 109.5
C46 C47 H47B 109.5
H47A C47 H47B 109.5
C46 C47 H47C 109.5
H47A C47 H47C 109.5
H47B C47 H47C 109.5
C46 C48 H48A 109.5
C46 C48 H48B 109.5
H48A C48 H48B 109.5
C46 C48 H48C 109.5
H48A C48 H48C 109.5
H48B C48 H48C 109.5
O17 C49 C54 119.4(5)
O17 C49 C50 117.3(5)
C54 C49 C50 123.0(5)
C51 C50 C49 116.9(6)
C51 C50 C55 122.8(6)
C49 C50 C55 120.3(5)
C52 C51 C50 121.6(6)
C52 C51 H51 119.2
C50 C51 H51 119.2
C53 C52 C51 120.1(6)
C53 C52 H52 120.0
C51 C52 H52 120.0
C52 C53 C54 121.5(6)
C52 C53 H53 119.3
C54 C53 H53 119.3
C49 C54 C53 117.0(6)
C49 C54 C58 122.1(5)
C53 C54 C58 120.9(6)
C50 C55 C57 111.4(5)
C50 C55 C56 113.8(5)
C57 C55 C56 108.7(5)
C50 C55 H55 107.5
C57 C55 H55 107.5
C56 C55 H55 107.5
C55 C56 H56A 109.5
C55 C56 H56B 109.5
H56A C56 H56B 109.5
C55 C56 H56C 109.5
H56A C56 H56C 109.5
H56B C56 H56C 109.5
C55 C57 H57A 109.5
C55 C57 H57B 109.5
H57A C57 H57B 109.5
C55 C57 H57C 109.5
H57A C57 H57C 109.5
H57B C57 H57C 109.5
C60 C58 C54 110.2(6)
C60 C58 C59 110.4(6)
C54 C58 C59 111.7(5)
C60 C58 H58 108.1
C54 C58 H58 108.1
C59 C58 H58 108.1
C58 C59 H59A 109.5
C58 C59 H59B 109.5
H59A C59 H59B 109.5
C58 C59 H59C 109.5
H59A C59 H59C 109.5
H59B C59 H59C 109.5
C58 C60 H60A 109.5
C58 C60 H60B 109.5
H60A C60 H60B 109.5
C58 C60 H60C 109.5
H60A C60 H60C 109.5
H60B C60 H60C 109.5
C66 C61 O21 119.2(5)
C66 C61 C62 122.8(5)
O21 C61 C62 117.9(5)
C63 C62 C61 118.0(6)
C63 C62 C67 121.0(5)
C61 C62 C67 120.9(5)
C64 C63 C62 120.0(6)
C63 C64 C65 121.2(6)
C63 C64 H64 119.4
C65 C64 H64 119.4
C64 C65 C66 120.7(6)
C64 C65 H65 119.6
C66 C65 H65 119.6
C61 C66 C65 117.1(5)
C61 C66 C70 121.4(5)
C65 C66 C70 121.5(5)
C68 C67 C62 112.9(6)
C68 C67 C69 110.5(6)
C62 C67 C69 110.1(6)
C68 C67 H67 107.7
C62 C67 H67 107.7
C69 C67 H67 107.7
C67 C68 H68A 109.5
C67 C68 H68B 109.5
H68A C68 H68B 109.5
C67 C68 H68C 109.5
H68A C68 H68C 109.5
H68B C68 H68C 109.5
C67 C69 H69A 109.5
C67 C69 H69B 109.5
H69A C69 H69B 109.5
C67 C69 H69C 109.5
H69A C69 H69C 109.5
H69B C69 H69C 109.5
C66 C70 C71 111.8(5)
C66 C70 C72 111.6(5)
C71 C70 C72 110.2(6)
C66 C70 H70 107.7
C71 C70 H70 107.7
C72 C70 H70 107.7
C70 C71 H71A 109.5
C70 C71 H71B 109.5
H71A C71 H71B 109.5
C70 C71 H71C 109.5
H71A C71 H71C 109.5
H71B C71 H71C 109.5
C74 C73 O25 117.8(6)
C74 C73 C78 125.1(6)
O25 C73 C78 117.1(5)
C73 C74 C75 115.8(7)
C73 C74 C79 123.3(6)
C75 C74 C79 120.8(7)
C74 C75 C76 121.1(10)
C74 C75 H75 119.4
C76 C75 H75 119.4
C77 C76 C75 120.4(11)
C77 C76 H76 119.8
C75 C76 H76 119.8
C78 C77 C76 120.3(10)
C78 C77 H77 119.8
C76 C77 H77 119.8
C77 C78 C73 117.2(7)
C77 C78 C82 120.8(8)
C73 C78 C82 122.0(6)
C74 C79 C80 111.7(7)
C74 C79 C81 111.4(6)
C80 C79 C81 110.9(7)
C74 C79 H79 107.5
C80 C79 H79 107.5
C81 C79 H79 107.5
C79 C80 H80A 109.5
C79 C80 H80B 109.5
H80A C80 H80B 109.5
C79 C80 H80C 109.5
H80A C80 H80C 109.5
H80B C80 H80C 109.5
C79 C81 H81A 109.5
C79 C81 H81B 109.5
H81A C81 H81B 109.5
C79 C81 H81C 109.5
H81A C81 H81C 109.5
H81B C81 H81C 109.5
C84 C82 C83 110.6(8)
C84 C82 C78 110.8(10)
C83 C82 C78 114.5(9)
C84 C82 H82 106.8
C83 C82 H82 106.8
C78 C82 H82 106.8
C82 C83 H83A 109.5
C82 C83 H83B 109.5
H83A C83 H83B 109.5
C82 C83 H83C 109.5
H83A C83 H83C 109.5
H83B C83 H83C 109.5
C82 C84 H84A 109.5
C82 C84 H84B 109.5
H84A C84 H84B 109.5
C82 C84 H84C 109.5
H84A C84 H84C 109.5
H84B C84 H84C 109.5
C90 C85 C86 123.0(6)
C90 C85 O29 118.9(5)
C86 C85 O29 117.9(5)
C87 C86 C85 117.0(6)
C87 C86 C91 121.0(6)
C85 C86 C91 121.8(6)
C88 C87 C86 121.5(6)
C88 C87 H87 119.3
C86 C87 H87 119.3
C87 C88 C89 120.1(7)
C87 C88 H88 120.0
C89 C88 H88 120.0
C88 C89 C90 121.6(7)
C88 C89 H89 119.2
C90 C89 H89 119.2
C85 C90 C89 116.6(6)
C85 C90 C94 122.4(6)
C89 C90 C94 120.8(6)
C86 C91 C93 109.4(6)
C86 C91 C92 113.5(6)
C93 C91 C92 108.7(6)
C86 C91 H91 108.4
C93 C91 H91 108.4
C92 C91 H91 108.4
C91 C92 H92A 109.5
C91 C92 H92B 109.5
H92A C92 H92B 109.5
C91 C92 H92C 109.5
H92A C92 H92C 109.5
H92B C92 H92C 109.5
C91 C93 H93A 109.5
C91 C93 H93B 109.5
H93A C93 H93B 109.5
C91 C93 H93C 109.5
H93A C93 H93C 109.5
H93B C93 H93C 109.5
N2 C107 C106 123.0(6)
N2 C107 H107 118.5
C106 C107 H107 118.5
C90 C94 C95 112.3(6)
C90 C94 C96 109.2(6)
C95 C94 C96 110.6(6)
C90 C94 H94 108.2
C95 C94 H94 108.2
C96 C94 H94 108.2
C94 C95 H95A 109.5
C94 C95 H95B 109.5
H95A C95 H95B 109.5
C94 C95 H95C 109.5
H95A C95 H95C 109.5
H95B C95 H95C 109.5
C94 C96 H96A 109.5
C94 C96 H96B 109.5
H96A C96 H96B 109.5
C94 C96 H96C 109.5
H96A C96 H96C 109.5
H96B C96 H96C 109.5
N1 C97 C98 124.0(8)
N1 C97 H97 118.0
C98 C97 H97 118.0
C99 C98 C97 116.2(9)
C99 C98 C102 126.7(10)
C97 C98 C102 117.1(10)
C100 C99 C98 121.4(12)
C100 C99 H99 119.3
C98 C99 H99 119.3
C99 C100 C101 120.6(13)
C99 C100 H100 119.7
C101 C100 H100 119.7
N1 C101 C100 120.0(9)
N1 C101 H101 120.0
C100 C101 H101 120.0
O33A C102 C98 120.8(14)
O33B C102 C98 93(2)
O33B C102 H102 133.4
C98 C102 H102 133.4
O33A C102 H10A 119.6
C98 C102 H10A 119.6
N2 C103 C104 122.7(5)
N2 C103 H103 118.7
C104 C103 H103 118.7
C105 C104 C103 118.8(6)
C105 C104 C108 122.4(6)
C103 C104 C108 118.7(6)
C106 C105 C104 119.6(6)
C106 C105 H105 120.2
C104 C105 H105 120.2
C105 C106 C107 118.5(6)
C105 C106 H106 120.7
C107 C106 H106 120.7
C70 C72 H72A 109.5
C70 C72 H72B 109.5
H72A C72 H72B 109.5
C70 C72 H72C 109.5
H72A C72 H72C 109.5
H72B C72 H72C 109.5
O34 C108 C104 123.3(7)
O34 C108 H108 118.3
C104 C108 H108 118.3
N3 C109 C110 122.6(6)
N3 C109 H109 118.7
C110 C109 H109 118.7
C111 C110 C109 119.3(6)
C111 C110 C14A 122.9(8)
C109 C110 C14A 116.7(8)
C111 C110 C14B 107(3)
C109 C110 C14B 121(4)
C110 C111 C112 119.2(6)
C110 C111 H111 120.4
C112 C111 H111 120.4
C111 C112 C113 118.7(6)
C111 C112 H112 120.7
C113 C112 H112 120.7
N3 C113 C112 122.9(6)
N3 C113 H113 118.6
C112 C113 H113 118.6
N4 C115 C116 124.4(6)
N4 C115 H115 117.8
C116 C115 H115 117.8
C117 C116 C115 117.1(7)
C117 C116 C120 122.6(7)
C115 C116 C120 120.3(7)
C118 C117 C116 120.2(7)
C118 C117 H117 119.9
C116 C117 H117 119.9
C117 C118 C119 119.3(7)
C117 C118 H118 120.4
C119 C118 H118 120.4
N4 C119 C118 121.4(7)
N4 C119 H119 119.3
C118 C119 H119 119.3
O36 C120 C116 122.9(8)
O36 C120 H120 118.5
C116 C120 H120 118.5
N5 C121 C122 122.5(5)
N5 C121 H121 118.8
C122 C121 H121 118.8
C123 C122 C121 118.2(6)
C123 C122 C126 121.0(6)
C121 C122 C126 120.8(6)
C124 C123 C122 120.0(6)
C124 C123 H123 120.0
C122 C123 H123 120.0
C123 C124 C125 118.4(6)
C123 C124 H124 120.8
C125 C124 H124 120.8
N5 C125 C124 123.0(6)
N5 C125 H125 118.5
C124 C125 H125 118.5
O37 C126 C122 125.0(6)
O37 C126 H126 117.5
C122 C126 H126 117.5
N6 C127 C128 118.9(8)
N6 C127 H127 120.5
C128 C127 H127 120.5
C129 C128 C132 114.5(10)
C129 C128 C127 121.4(8)
C132 C128 C127 124.2(11)
C128 C129 C130 119.3(8)
C128 C129 H129 120.3
C130 C129 H129 120.3
C131 C130 C129 116.5(9)
C131 C130 H130 121.8
C129 C130 H130 121.8
C130 C131 N6 123.7(9)
C130 C131 H131 118.1
N6 C131 H131 118.1
N7 C133 C134 121.7(7)
N7 C133 H133 119.2
C134 C133 H133 119.2
C133 C134 C135 118.8(7)
C133 C134 C138 117.3(9)
C135 C134 C138 123.7(9)
C136 C135 C134 120.1(7)
C136 C135 H135 119.9
C134 C135 H135 119.9
C135 C136 C137 117.7(7)
C135 C136 H136 121.2
C137 C136 H136 121.2
N7 C137 C136 122.8(6)
N7 C137 H137 118.6
C136 C137 H137 118.6
O39 C138 C134 122.4(14)
O39 C138 H138 118.8
C134 C138 H138 118.8
N8 C139 C140 122.8(7)
N8 C139 H139 118.6
C140 C139 H139 118.6
C141 C140 C139 118.2(7)
C141 C140 C144 121.8(12)
C139 C140 C144 119.9(12)
C140 C141 C142 120.5(7)
C140 C141 H141 119.8
C142 C141 H141 119.8
C141 C142 C143 117.0(7)
C141 C142 H142 121.5
C143 C142 H142 121.5
N8 C143 C142 123.3(7)
N8 C143 H143 118.4
C142 C143 H143 118.4
N9 C145 C146 179.6(7)
C145 C146 H14A 109.5
C145 C146 H14B 109.5
H14A C146 H14B 109.5
C145 C146 H14C 109.5
H14A C146 H14C 109.5
H14B C146 H14C 109.5
N10 C147 C148 179.5(9)
C147 C148 H14F 109.5
C147 C148 H14G 109.5
H14F C148 H14G 109.5
C147 C148 H14H 109.5
H14F C148 H14H 109.5
H14G C148 H14H 109.5
N11 C149 C150 178.7(10)
C149 C150 H15A 109.5
C149 C150 H15B 109.5
H15A C150 H15B 109.5
C149 C150 H15C 109.5
H15A C150 H15C 109.5
H15B C150 H15C 109.5
N12 C151 C152 178.4(11)
C151 C152 H15D 109.5
C151 C152 H15E 109.5
H15D C152 H15E 109.5
C151 C152 H15F 109.5
H15D C152 H15F 109.5
H15E C152 H15F 109.5
C97 N1 C101 117.6(7)
C97 N1 Zn1 124.6(5)
C101 N1 Zn1 117.7(5)
C107 N2 C103 117.5(5)
C107 N2 Zn2 121.6(4)
C103 N2 Zn2 119.5(4)
C109 N3 C113 117.2(5)
C109 N3 Zn3 122.3(4)
C113 N3 Zn3 120.4(4)
C115 N4 C119 117.6(6)
C115 N4 Zn4 118.8(4)
C119 N4 Zn4 123.4(4)
C121 N5 C125 117.9(5)
C121 N5 Zn5 123.2(4)
C125 N5 Zn5 118.6(4)
C127 N6 C131 120.2(6)
C127 N6 Zn6 121.7(5)
C131 N6 Zn6 117.8(5)
C137 N7 C133 118.9(6)
C137 N7 Zn7 118.8(4)
C133 N7 Zn7 122.3(4)
C139 N8 C143 118.2(6)
C139 N8 Zn8 120.3(4)
C143 N8 Zn8 121.4(4)
C145 N9 Zn1 156.6(5)
C1 O1 P1 124.8(3)
P1 O2 Zn5 135.7(3)
P1 O3 Zn1 138.6(2)
P1 O4 Zn2 139.3(3)
C13 O5 P2 124.6(4)
P2 O6 Zn6 133.7(3)
P2 O7 Zn2 140.7(3)
P2 O8 Zn3 141.2(3)
C25 O9 P3 122.6(3)
P3 O10 Zn7 140.3(3)
P3 O11 Zn3 145.9(3)
P3 O12 Zn4 129.6(2)
C37 O13 P4 124.6(3)
P4 O14 Zn8 131.2(2)
P4 O15 Zn1 135.5(2)
P4 O16 Zn4 144.4(2)
C49 O17 P5 128.7(3)
P5 O18 Zn1 134.6(2)
P5 O19 Zn5 138.2(2)
P5 O20 Zn8 135.8(2)
C61 O21 P6 122.4(3)
P6 O22 Zn2 134.6(3)
P6 O23 Zn6 136.9(2)
P6 O24 Zn5 144.4(2)
C73 O25 P7 121.3(4)
P7 O26 Zn3 132.0(2)
P7 O27 Zn6 137.5(3)
P7 O28 Zn7 135.4(2)
C85 O29 P8 123.1(3)
P8 O30 Zn4 126.7(2)
P8 O31 Zn8 139.4(2)
P8 O32 Zn7 132.8(2)
O3 P1 O2 113.8(2)
O3 P1 O4 113.6(2)
O2 P1 O4 113.0(2)
O3 P1 O1 106.4(2)
O2 P1 O1 106.2(2)
O4 P1 O1 102.6(2)
O8 P2 O7 111.7(2)
O8 P2 O6 115.1(2)
O7 P2 O6 112.9(2)
O8 P2 O5 106.5(2)
O7 P2 O5 106.5(2)
O6 P2 O5 103.2(2)
O11 P3 O10 114.9(2)
O11 P3 O12 110.6(2)
O10 P3 O12 113.0(2)
O11 P3 O9 108.0(2)
O10 P3 O9 105.1(2)
O12 P3 O9 104.4(2)
O16 P4 O15 114.0(2)
O16 P4 O14 113.7(2)
O15 P4 O14 112.8(2)
O16 P4 O13 105.5(2)
O15 P4 O13 105.1(2)
O14 P4 O13 104.4(2)
O20 P5 O19 112.9(2)
O20 P5 O18 113.7(2)
O19 P5 O18 114.5(2)
O20 P5 O17 103.2(2)
O19 P5 O17 106.3(2)
O18 P5 O17 104.9(2)
O22 P6 O24 114.4(2)
O22 P6 O23 113.4(2)
O24 P6 O23 111.9(2)
O22 P6 O21 105.8(2)
O24 P6 O21 107.4(2)
O23 P6 O21 102.9(2)
O27 P7 O28 111.9(2)
O27 P7 O26 112.8(2)
O28 P7 O26 114.1(2)
O27 P7 O25 107.2(2)
O28 P7 O25 106.0(2)
O26 P7 O25 104.0(2)
O32 P8 O31 111.0(2)
O32 P8 O30 113.1(2)
O31 P8 O30 113.6(2)
O32 P8 O29 107.7(2)
O31 P8 O29 103.3(2)
O30 P8 O29 107.4(2)
O15 Zn1 O3 119.52(16)
O15 Zn1 O18 122.84(16)
O3 Zn1 O18 116.94(16)
O15 Zn1 N1 93.37(18)
O3 Zn1 N1 90.50(17)
O18 Zn1 N1 94.35(17)
O15 Zn1 N9 85.27(19)
O3 Zn1 N9 87.11(17)
O18 Zn1 N9 89.33(17)
N1 Zn1 N9 176.23(18)
O4 Zn2 O22 115.78(16)
O4 Zn2 O7 107.15(17)
O22 Zn2 O7 114.96(17)
O4 Zn2 N2 107.76(18)
O22 Zn2 N2 110.03(17)
O7 Zn2 N2 99.79(18)
O11 Zn3 O26 114.25(17)
O11 Zn3 O8 110.97(18)
O26 Zn3 O8 117.54(18)
O11 Zn3 N3 110.81(17)
O26 Zn3 N3 102.45(18)
O8 Zn3 N3 99.21(17)
O16 Zn4 O12 109.65(17)
O16 Zn4 O30 121.68(17)
O12 Zn4 O30 114.10(16)
O16 Zn4 N4 103.05(18)
O12 Zn4 N4 103.77(17)
O30 Zn4 N4 101.95(18)
O24 Zn5 O2 114.34(16)
O24 Zn5 O19 108.65(16)
O2 Zn5 O19 123.81(16)
O24 Zn5 N5 112.03(17)
O2 Zn5 N5 100.19(17)
O19 Zn5 N5 95.33(17)
O6 Zn6 O23 122.32(17)
O6 Zn6 O27 108.96(18)
O23 Zn6 O27 106.69(17)
O6 Zn6 N6 100.47(19)
O23 Zn6 N6 106.17(19)
O27 Zn6 N6 112.10(18)
O10 Zn7 O28 114.08(18)
O10 Zn7 O32 116.48(16)
O28 Zn7 O32 111.87(17)
O10 Zn7 N7 107.61(18)
O28 Zn7 N7 99.50(19)
O32 Zn7 N7 105.35(18)
O20 Zn8 O31 107.41(16)
O20 Zn8 O14 121.90(16)
O31 Zn8 O14 117.10(16)
O20 Zn8 N8 101.52(17)
O31 Zn8 N8 106.53(18)
O14 Zn8 N8 99.62(18)
O38 C132 C128 119.1(15)
O38 C132 H132 120.5
C128 C132 H132 120.5
O35B C14B C110 116(7)
O35B C14B H14D 122.1
C110 C14B H14D 122.1
O35A C14A C110 137.6(15)
O35A C14A H14E 111.2
C110 C14A H14E 111.2
C140 C144 O40 135.1(17)
C140 C144 H144 112.5
O40 C144 H144 112.5

loop_
_geom_bond_atom_site_label_1
_geom_bond_atom_site_label_2
_geom_bond_distance
C1 O1 1.399(6)
C1 C2 1.400(8)
C1 C6 1.404(8)
C2 C3 1.398(9)
C2 C7 1.517(8)
C3 C4 1.360(10)
C3 H3 0.9500
C4 C5 1.375(11)
C4 H4 0.9500
C5 C6 1.387(9)
C5 H5 0.9500
C6 C10 1.518(9)
C7 C9 1.522(8)
C7 C8 1.523(9)
C7 H7 1.0000
C9 H9A 0.9800
C9 H9B 0.9800
C9 H9C 0.9800
C8 H8A 0.9800
C8 H8B 0.9800
C8 H8C 0.9800
C10 C12 1.531(9)
C10 C11 1.533(9)
C10 H10 1.0000
C11 H11A 0.9800
C11 H11B 0.9800
C11 H11C 0.9800
C12 H12A 0.9800
C12 H12B 0.9800
C12 H12C 0.9800
C13 O5 1.391(7)
C13 C18 1.394(8)
C13 C14 1.399(8)
C14 C15 1.392(8)
C14 C19 1.530(9)
C15 C16 1.366(9)
C15 H15 0.9500
C16 C17 1.363(10)
C16 H16 0.9500
C17 C18 1.408(9)
C17 H17 0.9500
C18 C22 1.522(9)
C19 C20 1.519(10)
C19 C21 1.537(9)
C19 H19 1.0000
C20 H20A 0.9800
C20 H20B 0.9800
C20 H20C 0.9800
C21 H21A 0.9800
C21 H21B 0.9800
C21 H21C 0.9800
C22 C24 1.508(10)
C22 C23 1.524(9)
C22 H22 1.0000
C24 H24A 0.9800
C24 H24B 0.9800
C24 H24C 0.9800
C23 H23A 0.9800
C23 H23B 0.9800
C23 H23C 0.9800
C25 C30 1.380(8)
C25 C26 1.403(8)
C25 O9 1.406(6)
C26 C27 1.390(8)
C26 C31 1.525(8)
C27 C28 1.378(9)
C27 H27 0.9500
C28 C29 1.370(9)
C28 H28 0.9500
C29 C30 1.412(9)
C29 H29 0.9500
C30 C34 1.518(9)
C31 C32 1.520(10)
C31 C33 1.524(10)
C31 H31 1.0000
C32 H32A 0.9800
C32 H32B 0.9800
C32 H32C 0.9800
C33 H33A 0.9800
C33 H33B 0.9800
C33 H33C 0.9800
C34 C35 1.528(9)
C34 C36 1.535(10)
C34 H34 1.0000
C35 H35A 0.9800
C35 H35B 0.9800
C35 H35C 0.9800
C36 H36A 0.9800
C36 H36B 0.9800
C36 H36C 0.9800
C37 C42 1.392(8)
C37 C38 1.395(8)
C37 O13 1.406(6)
C38 C39 1.400(8)
C38 C43 1.504(8)
C39 C40 1.366(10)
C39 H39 0.9500
C40 C41 1.376(10)
C40 H40 0.9500
C41 C42 1.390(8)
C41 H41 0.9500
C42 C46 1.508(9)
C43 C45 1.523(9)
C43 C44 1.525(9)
C43 H43 1.0000
C44 H44A 0.9800
C44 H44B 0.9800
C44 H44C 0.9800
C45 H45A 0.9800
C45 H45B 0.9800
C45 H45C 0.9800
C46 C48 1.524(10)
C46 C47 1.533(10)
C46 H46 1.0000
C47 H47A 0.9800
C47 H47B 0.9800
C47 H47C 0.9800
C48 H48A 0.9800
C48 H48B 0.9800
C48 H48C 0.9800
C49 O17 1.385(6)
C49 C54 1.388(8)
C49 C50 1.408(8)
C50 C51 1.392(8)
C50 C55 1.512(8)
C51 C52 1.380(9)
C51 H51 0.9500
C52 C53 1.368(9)
C52 H52 0.9500
C53 C54 1.407(9)
C53 H53 0.9500
C54 C58 1.520(8)
C55 C57 1.530(9)
C55 C56 1.534(8)
C55 H55 1.0000
C56 H56A 0.9800
C56 H56B 0.9800
C56 H56C 0.9800
C57 H57A 0.9800
C57 H57B 0.9800
C57 H57C 0.9800
C58 C60 1.515(9)
C58 C59 1.540(9)
C58 H58 1.0000
C59 H59A 0.9800
C59 H59B 0.9800
C59 H59C 0.9800
C60 H60A 0.9800
C60 H60B 0.9800
C60 H60C 0.9800
C61 C66 1.397(8)
C61 O21 1.399(6)
C61 C62 1.410(8)
C62 C63 1.393(8)
C62 C67 1.518(8)
C63 C64 1.387(9)
C64 C65 1.390(9)
C64 H64 0.9500
C65 C66 1.402(8)
C65 H65 0.9500
C66 C70 1.510(8)
C67 C68 1.513(9)
C67 C69 1.525(10)
C67 H67 1.0000
C68 H68A 0.9800
C68 H68B 0.9800
C68 H68C 0.9800
C69 H69A 0.9800
C69 H69B 0.9800
C69 H69C 0.9800
C70 C71 1.525(9)
C70 C72 1.532(9)
C70 H70 1.0000
C71 H71A 0.9800
C71 H71B 0.9800
C71 H71C 0.9800
C73 C74 1.382(9)
C73 O25 1.398(7)
C73 C78 1.398(9)
C74 C75 1.391(11)
C74 C79 1.502(10)
C75 C76 1.406(14)
C75 H75 0.9500
C76 C77 1.386(13)
C76 H76 0.9500
C77 C78 1.382(11)
C77 H77 0.9500
C78 C82 1.504(11)
C79 C80 1.511(12)
C79 C81 1.526(10)
C79 H79 1.0000
C80 H80A 0.9800
C80 H80B 0.9800
C80 H80C 0.9800
C81 H81A 0.9800
C81 H81B 0.9800
C81 H81C 0.9800
C82 C84 1.477(15)
C82 C83 1.481(13)
C82 H82 1.0000
C83 H83A 0.9800
C83 H83B 0.9800
C83 H83C 0.9800
C84 H84A 0.9800
C84 H84B 0.9800
C84 H84C 0.9800
C85 C90 1.390(8)
C85 C86 1.401(8)
C85 O29 1.401(7)
C86 C87 1.400(9)
C86 C91 1.513(9)
C87 C88 1.369(10)
C87 H87 0.9500
C88 C89 1.370(10)
C88 H88 0.9500
C89 C90 1.409(9)
C89 H89 0.9500
C90 C94 1.503(8)
C91 C93 1.526(9)
C91 C92 1.532(10)
C91 H91 1.0000
C92 H92A 0.9800
C92 H92B 0.9800
C92 H92C 0.9800
C93 H93A 0.9800
C93 H93B 0.9800
C93 H93C 0.9800
C107 N2 1.334(8)
C107 C106 1.389(9)
C107 H107 0.9500
C94 C95 1.519(10)
C94 C96 1.528(10)
C94 H94 1.0000
C95 H95A 0.9800
C95 H95B 0.9800
C95 H95C 0.9800
C96 H96A 0.9800
C96 H96B 0.9800
C96 H96C 0.9800
C97 N1 1.300(9)
C97 C98 1.431(11)
C97 H97 0.9500
C98 C99 1.321(13)
C98 C102 1.485(15)
C99 C100 1.307(14)
C99 H99 0.9500
C100 C101 1.414(13)
C100 H100 0.9500
C101 N1 1.330(10)
C101 H101 0.9500
C102 O33A 1.233(12)
C102 O33B 1.24(2)
C102 H102 0.9500
C102 H10A 0.9500
C103 N2 1.338(7)
C103 C104 1.378(8)
C103 H103 0.9500
C104 C105 1.376(9)
C104 C108 1.474(9)
C105 C106 1.354(9)
C105 H105 0.9500
C106 H106 0.9500
C72 H72A 0.9800
C72 H72B 0.9800
C72 H72C 0.9800
C108 O34 1.213(8)
C108 H108 0.9500
C109 N3 1.326(7)
C109 C110 1.383(9)
C109 H109 0.9500
C110 C111 1.356(9)
C110 C14A 1.524(12)
C110 C14B 1.53(2)
C111 C112 1.362(9)
C111 H111 0.9500
C112 C113 1.378(8)
C112 H112 0.9500
C113 N3 1.343(7)
C113 H113 0.9500
C115 N4 1.322(8)
C115 C116 1.380(9)
C115 H115 0.9500
C116 C117 1.361(10)
C116 C120 1.501(11)
C117 C118 1.360(11)
C117 H117 0.9500
C118 C119 1.384(9)
C118 H118 0.9500
C119 N4 1.342(7)
C119 H119 0.9500
C120 O36 1.197(10)
C120 H120 0.9500
C121 N5 1.332(7)
C121 C122 1.402(8)
C121 H121 0.9500
C122 C123 1.374(8)
C122 C126 1.476(9)
C123 C124 1.363(9)
C123 H123 0.9500
C124 C125 1.389(8)
C124 H124 0.9500
C125 N5 1.338(7)
C125 H125 0.9500
C126 O37 1.205(8)
C126 H126 0.9500
C127 N6 1.324(8)
C127 C128 1.388(10)
C127 H127 0.9500
C128 C129 1.361(12)
C128 C132 1.383(17)
C129 C130 1.414(13)
C129 H129 0.9500
C130 C131 1.345(11)
C130 H130 0.9500
C131 N6 1.364(9)
C131 H131 0.9500
C133 N7 1.345(8)
C133 C134 1.375(10)
C133 H133 0.9500
C134 C135 1.375(10)
C134 C138 1.426(16)
C135 C136 1.368(10)
C135 H135 0.9500
C136 C137 1.391(9)
C136 H136 0.9500
C137 N7 1.321(7)
C137 H137 0.9500
C138 O39 1.315(14)
C138 H138 0.9500
C139 N8 1.326(8)
C139 C140 1.392(10)
C139 H139 0.9500
C140 C141 1.369(11)
C140 C144 1.41(2)
C141 C142 1.382(11)
C141 H141 0.9500
C142 C143 1.397(9)
C142 H142 0.9500
C143 N8 1.333(8)
C143 H143 0.9500
C145 N9 1.143(7)
C145 C146 1.445(8)
C146 H14A 0.9800
C146 H14B 0.9800
C146 H14C 0.9800
C147 N10 1.137(9)
C147 C148 1.444(10)
C148 H14F 0.9800
C148 H14G 0.9800
C148 H14H 0.9800
C149 N11 1.137(10)
C149 C150 1.439(11)
C150 H15A 0.9800
C150 H15B 0.9800
C150 H15C 0.9800
C151 N12 1.117(10)
C151 C152 1.425(11)
C152 H15D 0.9800
C152 H15E 0.9800
C152 H15F 0.9800
N1 Zn1 2.175(5)
N2 Zn2 2.074(5)
N3 Zn3 2.044(4)
N4 Zn4 2.053(5)
N5 Zn5 2.097(5)
N6 Zn6 2.045(5)
N7 Zn7 2.052(5)
N8 Zn8 2.063(5)
N9 Zn1 2.349(5)
O1 P1 1.624(4)
O2 P1 1.512(4)
O2 Zn5 1.919(4)
O3 P1 1.493(4)
O3 Zn1 1.936(4)
O4 P1 1.515(4)
O4 Zn2 1.898(4)
O5 P2 1.623(4)
O6 P2 1.514(4)
O6 Zn6 1.910(4)
O7 P2 1.502(4)
O7 Zn2 1.927(4)
O8 P2 1.497(4)
O8 Zn3 1.918(4)
O9 P3 1.618(4)
O10 P3 1.510(4)
O10 Zn7 1.902(4)
O11 P3 1.506(4)
O11 Zn3 1.903(4)
O12 P3 1.515(4)
O12 Zn4 1.923(4)
O13 P4 1.615(4)
O14 P4 1.511(4)
O14 Zn8 1.935(4)
O15 P4 1.503(4)
O15 Zn1 1.932(4)
O16 P4 1.502(4)
O16 Zn4 1.899(4)
O17 P5 1.624(4)
O18 P5 1.510(4)
O18 Zn1 1.938(4)
O19 P5 1.505(4)
O19 Zn5 1.936(4)
O20 P5 1.503(4)
O20 Zn8 1.908(4)
O21 P6 1.622(4)
O22 P6 1.505(4)
O22 Zn2 1.920(4)
O23 P6 1.509(4)
O23 Zn6 1.915(4)
O24 P6 1.506(4)
O24 Zn5 1.916(4)
O25 P7 1.612(4)
O26 P7 1.505(4)
O26 Zn3 1.906(4)
O27 P7 1.498(4)
O27 Zn6 1.919(4)
O28 P7 1.504(4)
O28 Zn7 1.913(4)
O29 P8 1.620(4)
O30 P8 1.515(4)
O30 Zn4 1.937(4)
O31 P8 1.503(4)
O31 Zn8 1.912(4)
O32 P8 1.501(4)
O32 Zn7 1.930(4)
O38 C132 1.252(15)
C132 H132 0.9500
O35B C14B 1.25(2)
C14B H14D 0.9500
C14A O35A 1.337(14)
C14A H14E 0.9500
O40 C144 1.70(2)
C144 H144 0.9500

loop_
_geom_hbond_atom_site_label_D
_geom_hbond_atom_site_label_H
_geom_hbond_atom_site_label_A
_geom_hbond_distance_DH
_geom_hbond_distance_HA
_geom_hbond_distance_DA
_geom_hbond_angle_DHA
_geom_hbond_site_symmetry_A
C107 H107 O1 0.95 2.36 3.292(8) 165.7 .
C97 H97 O13 0.95 2.44 3.374(9) 168.9 .
C125 H125 O19 0.95 2.51 3.049(7) 116.3 .
C137 H137 O28 0.95 2.53 3.116(7) 119.7 .
C138 H138 O36 0.95 2.48 3.104(17) 123.1 .
C139 H139 O14 0.95 2.57 3.151(8) 119.8 .
C146 H14A O27 0.98 2.55 3.091(7) 114.8 .
C146 H14B O12 0.98 2.58 3.491(8) 154.6 .
C148 H14H O12 0.98 2.52 3.469(9) 162.7 3_666
C150 H15A O20 0.98 2.66 3.377(8) 129.9 3_666
C152 H15F N11 0.98 2.54 3.502(12) 167.9 3_566

loop_
_geom_torsion_atom_site_label_1
_geom_torsion_atom_site_label_2
_geom_torsion_atom_site_label_3
_geom_torsion_atom_site_label_4
_geom_torsion
O1 C1 C2 C3 -177.1(5)
C6 C1 C2 C3 -2.8(9)
O1 C1 C2 C7 1.0(8)
C6 C1 C2 C7 175.3(6)
C1 C2 C3 C4 1.8(10)
C7 C2 C3 C4 -176.2(7)
C2 C3 C4 C5 -0.6(12)
C3 C4 C5 C6 0.4(13)
C4 C5 C6 C1 -1.2(11)
C4 C5 C6 C10 178.3(7)
O1 C1 C6 C5 176.8(6)
C2 C1 C6 C5 2.5(9)
O1 C1 C6 C10 -2.8(9)
C2 C1 C6 C10 -177.1(6)
C3 C2 C7 C9 -26.4(9)
C1 C2 C7 C9 155.7(6)
C3 C2 C7 C8 97.3(7)
C1 C2 C7 C8 -80.6(7)
C5 C6 C10 C12 34.5(9)
C1 C6 C10 C12 -145.9(7)
C5 C6 C10 C11 -89.6(8)
C1 C6 C10 C11 89.9(7)
O5 C13 C14 C15 -177.9(5)
C18 C13 C14 C15 -1.3(9)
O5 C13 C14 C19 3.7(8)
C18 C13 C14 C19 -179.6(6)
C13 C14 C15 C16 0.7(9)
C19 C14 C15 C16 179.1(6)
C14 C15 C16 C17 -0.3(11)
C15 C16 C17 C18 0.4(11)
O5 C13 C18 C17 178.0(5)
C14 C13 C18 C17 1.4(9)
O5 C13 C18 C22 -2.6(9)
C14 C13 C18 C22 -179.2(6)
C16 C17 C18 C13 -0.9(10)
C16 C17 C18 C22 179.6(6)
C15 C14 C19 C20 -77.4(8)
C13 C14 C19 C20 100.9(7)
C15 C14 C19 C21 48.5(9)
C13 C14 C19 C21 -133.3(6)
C13 C18 C22 C24 -109.3(7)
C17 C18 C22 C24 70.1(8)
C13 C18 C22 C23 126.3(7)
C17 C18 C22 C23 -54.3(9)
C30 C25 C26 C27 2.3(9)
O9 C25 C26 C27 179.4(5)
C30 C25 C26 C31 -175.2(6)
O9 C25 C26 C31 1.9(8)
C25 C26 C27 C28 0.4(9)
C31 C26 C27 C28 177.8(6)
C26 C27 C28 C29 -2.1(10)
C27 C28 C29 C30 1.3(10)
C26 C25 C30 C29 -3.1(9)
O9 C25 C30 C29 179.9(5)
C26 C25 C30 C34 175.1(6)
O9 C25 C30 C34 -1.9(9)
C28 C29 C30 C25 1.2(9)
C28 C29 C30 C34 -177.0(6)
C27 C26 C31 C32 18.8(9)
C25 C26 C31 C32 -163.8(6)
C27 C26 C31 C33 -105.5(7)
C25 C26 C31 C33 71.8(7)
C25 C30 C34 C35 112.9(7)
C29 C30 C34 C35 -69.0(8)
C25 C30 C34 C36 -123.0(7)
C29 C30 C34 C36 55.0(8)
C42 C37 C38 C39 1.8(9)
O13 C37 C38 C39 177.8(5)
C42 C37 C38 C43 -178.2(6)
O13 C37 C38 C43 -2.2(8)
C37 C38 C39 C40 -1.7(10)
C43 C38 C39 C40 178.3(6)
C38 C39 C40 C41 0.6(11)
C39 C40 C41 C42 0.6(11)
C40 C41 C42 C37 -0.5(10)
C40 C41 C42 C46 179.8(7)
C38 C37 C42 C41 -0.7(9)
O13 C37 C42 C41 -176.8(5)
C38 C37 C42 C46 179.0(6)
O13 C37 C42 C46 2.9(8)
C37 C38 C43 C45 -122.7(7)
C39 C38 C43 C45 57.3(8)
C37 C38 C43 C44 113.2(7)
C39 C38 C43 C44 -66.8(8)
C41 C42 C46 C48 -74.2(8)
C37 C42 C46 C48 106.1(7)
C41 C42 C46 C47 49.2(9)
C37 C42 C46 C47 -130.5(7)
O17 C49 C50 C51 172.6(5)
C54 C49 C50 C51 -1.6(9)
O17 C49 C50 C55 -7.2(8)
C54 C49 C50 C55 178.7(6)
C49 C50 C51 C52 -0.3(9)
C55 C50 C51 C52 179.5(6)
C50 C51 C52 C53 1.6(10)
C51 C52 C53 C54 -1.0(10)
O17 C49 C54 C53 -171.9(5)
C50 C49 C54 C53 2.1(9)
O17 C49 C54 C58 8.7(8)
C50 C49 C54 C58 -177.3(5)
C52 C53 C54 C49 -0.8(9)
C52 C53 C54 C58 178.6(6)
C51 C50 C55 C57 -101.3(7)
C49 C50 C55 C57 78.5(7)
C51 C50 C55 C56 22.1(9)
C49 C50 C55 C56 -158.1(6)
C49 C54 C58 C60 106.6(7)
C53 C54 C58 C60 -72.8(7)
C49 C54 C58 C59 -130.3(7)
C53 C54 C58 C59 50.3(8)
C66 C61 C62 C63 -3.2(8)
O21 C61 C62 C63 -179.1(5)
C66 C61 C62 C67 175.8(5)
O21 C61 C62 C67 -0.1(8)
C61 C62 C63 C64 0.9(9)
C67 C62 C63 C64 -178.1(6)
C62 C63 C64 C65 1.3(9)
C63 C64 C65 C66 -1.3(9)
O21 C61 C66 C65 179.0(5)
C62 C61 C66 C65 3.1(8)
O21 C61 C66 C70 -1.3(8)
C62 C61 C66 C70 -177.2(5)
C64 C65 C66 C61 -0.8(8)
C64 C65 C66 C70 179.5(5)
C63 C62 C67 C68 -42.8(8)
C61 C62 C67 C68 138.2(6)
C63 C62 C67 C69 81.2(8)
C61 C62 C67 C69 -97.7(7)
C61 C66 C70 C71 -105.5(7)
C65 C66 C70 C71 74.2(7)
C61 C66 C70 C72 130.6(6)
C65 C66 C70 C72 -49.7(8)
O25 C73 C74 C75 -178.9(7)
C78 C73 C74 C75 1.8(12)
O25 C73 C74 C79 0.1(10)
C78 C73 C74 C79 -179.3(7)
C73 C74 C75 C76 -1.9(13)
C79 C74 C75 C76 179.1(9)
C74 C75 C76 C77 1.7(16)
C75 C76 C77 C78 -1.2(16)
C76 C77 C78 C73 1.0(14)
C76 C77 C78 C82 179.0(10)
C74 C73 C78 C77 -1.3(13)
O25 C73 C78 C77 179.3(7)
C74 C73 C78 C82 -179.3(9)
O25 C73 C78 C82 1.3(12)
C73 C74 C79 C80 -114.1(8)
C75 C74 C79 C80 64.8(10)
C73 C74 C79 C81 121.3(8)
C75 C74 C79 C81 -59.8(10)
C77 C78 C82 C84 96.0(12)
C73 C78 C82 C84 -86.1(11)
C77 C78 C82 C83 -29.9(13)
C73 C78 C82 C83 148.0(8)
C90 C85 C86 C87 -4.6(9)
O29 C85 C86 C87 -178.8(5)
C90 C85 C86 C91 169.6(6)
O29 C85 C86 C91 -4.7(8)
C85 C86 C87 C88 1.1(10)
C91 C86 C87 C88 -173.1(7)
C86 C87 C88 C89 1.6(12)
C87 C88 C89 C90 -1.2(12)
C86 C85 C90 C89 5.0(9)
O29 C85 C90 C89 179.2(5)
C86 C85 C90 C94 -170.2(6)
O29 C85 C90 C94 4.0(9)
C88 C89 C90 C85 -2.1(11)
C88 C89 C90 C94 173.2(7)
C87 C86 C91 C93 94.2(8)
C85 C86 C91 C93 -79.8(7)
C87 C86 C91 C92 -27.4(9)
C85 C86 C91 C92 158.6(6)
C85 C90 C94 C95 -137.2(7)
C89 C90 C94 C95 47.8(9)
C85 C90 C94 C96 99.8(7)
C89 C90 C94 C96 -75.2(8)
N1 C97 C98 C99 -0.8(13)
N1 C97 C98 C102 179.6(9)
C97 C98 C99 C100 4.3(16)
C102 C98 C99 C100 -176.2(11)
C98 C99 C100 C101 -4.4(18)
C99 C100 C101 N1 0.9(16)
C99 C98 C102 O33A -7(2)
C97 C98 C102 O33A 172.9(12)
C99 C98 C102 O33B -95(3)
C97 C98 C102 O33B 84(3)
N2 C103 C104 C105 0.9(10)
N2 C103 C104 C108 176.7(6)
C103 C104 C105 C106 -1.1(11)
C108 C104 C105 C106 -176.7(7)
C104 C105 C106 C107 1.4(12)
N2 C107 C106 C105 -1.6(13)
C105 C104 C108 O34 6.2(12)
C103 C104 C108 O34 -169.4(7)
N3 C109 C110 C111 0.8(12)
N3 C109 C110 C14A 168.7(9)
N3 C109 C110 C14B -137(5)
C109 C110 C111 C112 1.4(12)
C14A C110 C111 C112 -165.7(9)
C14B C110 C111 C112 144(4)
C110 C111 C112 C113 -2.5(11)
C111 C112 C113 N3 1.6(11)
N4 C115 C116 C117 -1.0(10)
N4 C115 C116 C120 177.6(7)
C115 C116 C117 C118 1.8(11)
C120 C116 C117 C118 -176.7(8)
C116 C117 C118 C119 -0.6(13)
C117 C118 C119 N4 -1.5(12)
C117 C116 C120 O36 174.6(9)
C115 C116 C120 O36 -3.9(13)
N5 C121 C122 C123 1.4(9)
N5 C121 C122 C126 -176.6(5)
C121 C122 C123 C124 -0.9(9)
C126 C122 C123 C124 177.2(6)
C122 C123 C124 C125 -0.3(9)
C123 C124 C125 N5 1.0(10)
C123 C122 C126 O37 -175.9(6)
C121 C122 C126 O37 2.1(10)
N6 C127 C128 C129 1.0(11)
N6 C127 C128 C132 -177.2(10)
C132 C128 C129 C130 177.3(10)
C127 C128 C129 C130 -1.0(13)
C128 C129 C130 C131 0.1(13)
C129 C130 C131 N6 0.8(12)
N7 C133 C134 C135 -0.7(12)
N7 C133 C134 C138 -175.8(9)
C133 C134 C135 C136 0.4(12)
C138 C134 C135 C136 175.2(9)
C134 C135 C136 C137 0.6(11)
C135 C136 C137 N7 -1.6(10)
C133 C134 C138 O39 -175.5(12)
C135 C134 C138 O39 10(2)
N8 C139 C140 C141 0.2(12)
N8 C139 C140 C144 -175.8(12)
C139 C140 C141 C142 -0.9(12)
C144 C140 C141 C142 175.0(13)
C140 C141 C142 C143 1.5(12)
C141 C142 C143 N8 -1.6(11)
C98 C97 N1 C101 -2.4(11)
C98 C97 N1 Zn1 175.1(6)
C100 C101 N1 C97 2.4(12)
C100 C101 N1 Zn1 -175.4(7)
C106 C107 N2 C103 1.4(11)
C106 C107 N2 Zn2 167.3(6)
C104 C103 N2 C107 -1.1(9)
C104 C103 N2 Zn2 -167.3(5)
C110 C109 N3 C113 -1.7(10)
C110 C109 N3 Zn3 175.0(6)
C112 C113 N3 C109 0.5(10)
C112 C113 N3 Zn3 -176.3(5)
C116 C115 N4 C119 -1.1(10)
C116 C115 N4 Zn4 173.5(5)
C118 C119 N4 C115 2.4(10)
C118 C119 N4 Zn4 -172.0(6)
C122 C121 N5 C125 -0.7(8)
C122 C121 N5 Zn5 -174.2(4)
C124 C125 N5 C121 -0.5(9)
C124 C125 N5 Zn5 173.3(5)
C128 C127 N6 C131 -0.1(9)
C128 C127 N6 Zn6 174.0(5)
C130 C131 N6 C127 -0.8(11)
C130 C131 N6 Zn6 -175.1(6)
C136 C137 N7 C133 1.4(9)
C136 C137 N7 Zn7 -174.9(5)
C134 C133 N7 C137 -0.2(10)
C134 C133 N7 Zn7 175.9(6)
C140 C139 N8 C143 -0.2(10)
C140 C139 N8 Zn8 175.6(6)
C142 C143 N8 C139 1.0(10)
C142 C143 N8 Zn8 -174.7(5)
C2 C1 O1 P1 -100.4(6)
C6 C1 O1 P1 85.1(6)
C18 C13 O5 P2 88.8(6)
C14 C13 O5 P2 -94.5(6)
C30 C25 O9 P3 -89.9(6)
C26 C25 O9 P3 92.9(5)
C42 C37 O13 P4 -103.9(5)
C38 C37 O13 P4 79.9(6)
C54 C49 O17 P5 -89.2(6)
C50 C49 O17 P5 96.4(5)
C66 C61 O21 P6 94.9(5)
C62 C61 O21 P6 -89.0(5)
C74 C73 O25 P7 89.5(7)
C78 C73 O25 P7 -91.1(7)
C90 C85 O29 P8 90.8(6)
C86 C85 O29 P8 -94.8(6)
Zn1 O3 P1 O2 44.9(4)
Zn1 O3 P1 O4 -86.3(4)
Zn1 O3 P1 O1 161.6(3)
Zn5 O2 P1 O3 -70.6(4)
Zn5 O2 P1 O4 60.9(4)
Zn5 O2 P1 O1 172.7(3)
Zn2 O4 P1 O3 165.1(3)
Zn2 O4 P1 O2 33.5(5)
Zn2 O4 P1 O1 -80.5(4)
C1 O1 P1 O3 -27.5(5)
C1 O1 P1 O2 94.1(4)
C1 O1 P1 O4 -147.0(4)
Zn3 O8 P2 O7 102.0(4)
Zn3 O8 P2 O6 -28.4(5)
Zn3 O8 P2 O5 -142.1(4)
Zn2 O7 P2 O8 -164.5(3)
Zn2 O7 P2 O6 -32.9(5)
Zn2 O7 P2 O5 79.7(4)
Zn6 O6 P2 O8 78.0(4)
Zn6 O6 P2 O7 -51.8(4)
Zn6 O6 P2 O5 -166.4(3)
C13 O5 P2 O8 3.7(5)
C13 O5 P2 O7 123.0(4)
C13 O5 P2 O6 -117.9(5)
Zn3 O11 P3 O10 -9.7(5)
Zn3 O11 P3 O12 -139.1(4)
Zn3 O11 P3 O9 107.2(4)
Zn7 O10 P3 O11 -65.1(5)
Zn7 O10 P3 O12 63.1(5)
Zn7 O10 P3 O9 176.3(4)
Zn4 O12 P3 O11 165.1(3)
Zn4 O12 P3 O10 34.7(4)
Zn4 O12 P3 O9 -79.0(3)
C25 O9 P3 O11 -30.2(5)
C25 O9 P3 O10 92.9(4)
C25 O9 P3 O12 -148.0(4)
Zn4 O16 P4 O15 -91.3(5)
Zn4 O16 P4 O14 39.9(5)
Zn4 O16 P4 O13 153.8(4)
Zn1 O15 P4 O16 138.4(3)
Zn1 O15 P4 O14 6.7(4)
Zn1 O15 P4 O13 -106.5(3)
Zn8 O14 P4 O16 -68.0(4)
Zn8 O14 P4 O15 63.9(4)
Zn8 O14 P4 O13 177.5(3)
C37 O13 P4 O16 1.7(5)
C37 O13 P4 O15 -119.2(4)
C37 O13 P4 O14 121.9(4)
Zn8 O20 P5 O19 140.1(3)
Zn8 O20 P5 O18 7.5(4)
Zn8 O20 P5 O17 -105.5(3)
Zn5 O19 P5 O20 -105.0(4)
Zn5 O19 P5 O18 27.3(4)
Zn5 O19 P5 O17 142.6(3)
Zn1 O18 P5 O20 58.2(4)
Zn1 O18 P5 O19 -73.7(4)
Zn1 O18 P5 O17 170.1(3)
C49 O17 P5 O20 -133.4(4)
C49 O17 P5 O19 -14.3(5)
C49 O17 P5 O18 107.3(4)
Zn2 O22 P6 O24 65.4(4)
Zn2 O22 P6 O23 -64.5(4)
Zn2 O22 P6 O21 -176.5(3)
Zn5 O24 P6 O22 11.7(5)
Zn5 O24 P6 O23 142.4(4)
Zn5 O24 P6 O21 -105.4(4)
Zn6 O23 P6 O22 -19.9(4)
Zn6 O23 P6 O24 -151.2(3)
Zn6 O23 P6 O21 93.8(4)
C61 O21 P6 O22 -96.4(4)
C61 O21 P6 O24 26.2(5)
C61 O21 P6 O23 144.4(4)
Zn6 O27 P7 O28 -164.1(3)
Zn6 O27 P7 O26 65.6(4)
Zn6 O27 P7 O25 -48.2(4)
Zn7 O28 P7 O27 -69.1(4)
Zn7 O28 P7 O26 60.5(4)
Zn7 O28 P7 O25 174.3(3)
Zn3 O26 P7 O27 35.8(4)
Zn3 O26 P7 O28 -93.4(4)
Zn3 O26 P7 O25 151.6(3)
C73 O25 P7 O27 -118.2(5)
C73 O25 P7 O28 1.5(5)
C73 O25 P7 O26 122.1(4)
Zn7 O32 P8 O31 125.8(3)
Zn7 O32 P8 O30 -3.3(4)
Zn7 O32 P8 O29 -121.8(3)
Zn8 O31 P8 O32 173.4(3)
Zn8 O31 P8 O30 -57.7(4)
Zn8 O31 P8 O29 58.3(4)
Zn4 O30 P8 O32 90.5(3)
Zn4 O30 P8 O31 -37.3(4)
Zn4 O30 P8 O29 -150.9(3)
C85 O29 P8 O32 60.7(4)
C85 O29 P8 O31 178.2(4)
C85 O29 P8 O30 -61.4(4)
P1 O4 Zn2 O22 -45.4(4)
P1 O4 Zn2 O7 -175.2(4)
P1 O4 Zn2 N2 78.2(4)
P4 O16 Zn4 O12 96.8(5)
P4 O16 Zn4 O30 -40.1(5)
P4 O16 Zn4 N4 -153.2(4)
C129 C128 C132 O38 -174.9(12)
C127 C128 C132 O38 3(2)
C111 C110 C14B O35B 178(9)
C109 C110 C14B O35B -40(12)
C111 C110 C14A O35A 160.9(16)
C109 C110 C14A O35A -6(2)
C141 C140 C144 O40 0(3)
C139 C140 C144 O40 175.4(18)
